data_7037497
loop_
_publ_author_name
'Bresien, Jonas'
'Schulz, Axel'
'Villinger, Alexander'

_publ_section_title
;
 Low temperature isolation of a dinuclear silver complex of the
 cyclotetraphosphane [ClP(\m-PMes*)]2.
;
_journal_issue 2
_journal_name_full 'Dalton transactions (Cambridge, England : 2003)'
_journal_page_first 498
_journal_page_last 501
_journal_paper_doi 10.1039/c5dt03928b
_journal_volume 45
_journal_year 2015
_chemical_formula_moiety 'C72 H116 P8 Cl4 Ag2 2+, 2(C12 H4 O4 F24 Al -), 6.80(C H2 Cl2)'
_chemical_formula_sum 'C102.8 H137.6 Ag2 Al2 Cl17.6 F48 O8 P8'
_chemical_formula_weight 3554.70
_chemical_name_systematic
;
 ?
;
_space_group_crystal_system monoclinic
_space_group_IT_number 14
_space_group_name_Hall '-P 2yn'
_space_group_name_H-M_alt 'P 1 21/n 1'
_symmetry_space_group_name_Hall '-P 2yn'
_symmetry_space_group_name_H-M 'P 1 21/n 1'
_atom_sites_solution_hydrogens geom
_atom_sites_solution_primary direct
_atom_sites_solution_secondary difmap
_audit_creation_method SHELXL-2013
_audit_update_record
;
2015-08-10 deposited with the CCDC.
2015-12-02 downloaded from the CCDC.
;
_cell_angle_alpha 90
_cell_angle_beta 102.717(3)
_cell_angle_gamma 90
_cell_formula_units_Z 2
_cell_length_a 13.6865(7)
_cell_length_b 20.7791(12)
_cell_length_c 27.4127(14)
_cell_measurement_reflns_used 9981
_cell_measurement_temperature 173(2)
_cell_measurement_theta_max 28.75
_cell_measurement_theta_min 2.45
_cell_volume 7604.7(7)
_computing_cell_refinement 'Bruker Apex V7.51A'
_computing_data_collection 'Bruker Apex V7.51A'
_computing_data_reduction 'Bruker SAINT'
_computing_molecular_graphics 'ORTEP-3v2.01 (Farrugia, 1997)'
_computing_publication_material SHELXL-2013
_computing_structure_refinement 'SHELXL-2013 (Sheldrick, 2013)'
_computing_structure_solution 'SHELXS-2013 (Sheldrick, 2013)'
_diffrn_ambient_temperature 173(2)
_diffrn_measured_fraction_theta_full 0.998
_diffrn_measured_fraction_theta_max 0.998
_diffrn_measurement_device_type 'Bruker Apex Kappa II-CCD-diffractometer'
_diffrn_measurement_method 'phi and omega scans'
_diffrn_radiation_monochromator graphite
_diffrn_radiation_source 'sealed tube'
_diffrn_radiation_type MoK\a
_diffrn_radiation_wavelength 0.71073
_diffrn_reflns_av_R_equivalents 0.0683
_diffrn_reflns_av_unetI/netI 0.0562
_diffrn_reflns_laue_measured_fraction_full 0.998
_diffrn_reflns_laue_measured_fraction_max 0.998
_diffrn_reflns_limit_h_max 16
_diffrn_reflns_limit_h_min -16
_diffrn_reflns_limit_k_max 25
_diffrn_reflns_limit_k_min -21
_diffrn_reflns_limit_l_max 33
_diffrn_reflns_limit_l_min -33
_diffrn_reflns_number 82352
_diffrn_reflns_point_group_measured_fraction_full 0.998
_diffrn_reflns_point_group_measured_fraction_max 0.998
_diffrn_reflns_theta_full 25.242
_diffrn_reflns_theta_max 26.000
_diffrn_reflns_theta_min 1.523
_exptl_absorpt_coefficient_mu 0.768
_exptl_absorpt_correction_T_max 0.7458
_exptl_absorpt_correction_T_min 0.6603
_exptl_absorpt_correction_type multi-scan
_exptl_absorpt_process_details '(SADABS; Sheldrick, 2004)'
_exptl_crystal_colour colourless
_exptl_crystal_density_diffrn 1.552
_exptl_crystal_density_method 'not measured'
_exptl_crystal_description block
_exptl_crystal_F_000 3579
_exptl_crystal_size_max 0.350
_exptl_crystal_size_mid 0.150
_exptl_crystal_size_min 0.130
_refine_diff_density_max 0.765
_refine_diff_density_min -0.533
_refine_diff_density_rms 0.080
_refine_ls_extinction_method none
_refine_ls_goodness_of_fit_ref 1.100
_refine_ls_hydrogen_treatment constr
_refine_ls_matrix_type full
_refine_ls_number_parameters 1422
_refine_ls_number_reflns 14940
_refine_ls_number_restraints 2115
_refine_ls_restrained_S_all 1.088
_refine_ls_R_factor_all 0.0993
_refine_ls_R_factor_gt 0.0557
_refine_ls_shift/su_max 0.001
_refine_ls_shift/su_mean 0.000
_refine_ls_structure_factor_coef Fsqd
_refine_ls_weighting_details 'w=1/[\s^2^(Fo^2^)+(0.0495P)^2^+14.6000P] where P=(Fo^2^+2Fc^2^)/3'
_refine_ls_weighting_scheme calc
_refine_ls_wR_factor_gt 0.1235
_refine_ls_wR_factor_ref 0.1461
_reflns_Friedel_coverage 0.000
_reflns_number_gt 9819
_reflns_number_total 14940
_reflns_threshold_expression 'I > 2\s(I)'
_cod_data_source_file c5dt03928b2.cif
_cod_data_source_block jb166_[Mes2P4Cl2Ag]2_2[Al(ORF)4]_CH2Cl2_solvate
_cod_depositor_comments 'Adding full bibliography for 7037497.cif.'
_cod_original_formula_sum 'C102.80 H137.60 Ag2 Al2 Cl17.60 F48 O8 P8'
_cod_database_code 7037497
_shelx_space_group_comment
;
The symmetry employed for this shelxl refinement is uniquely defined
by the following loop, which should always be used as a source of
symmetry information in preference to the above space-group names.
They are only intended as comments.
;
_shelx_estimated_absorpt_t_min 0.775
_shelx_estimated_absorpt_t_max 0.907
_shelxl_version_number 2013-4

loop_
_space_group_symop_operation_xyz
'x, y, z'
'-x+1/2, y+1/2, -z+1/2'
'-x, -y, -z'
'x-1/2, -y-1/2, z-1/2'

loop_
_atom_site_label
_atom_site_type_symbol
_atom_site_fract_x
_atom_site_fract_y
_atom_site_fract_z
_atom_site_U_iso_or_equiv
_atom_site_adp_type
_atom_site_occupancy
_atom_site_site_symmetry_order
_atom_site_calc_flag
_atom_site_refinement_flags_posn
_atom_site_refinement_flags_adp
_atom_site_refinement_flags_occupancy
_atom_site_disorder_assembly
_atom_site_disorder_group
P1A P 0.57801(10) 0.61324(7) 0.55363(5) 0.0261(3) Uani 0.9563(15) 1 d D . P A 1
P2A P 0.55249(10) 0.66055(7) 0.47865(5) 0.0317(3) Uani 0.9563(15) 1 d D . P A 1
P3A P 0.40207(10) 0.61441(8) 0.46829(5) 0.0268(3) Uani 0.9563(15) 1 d D . P A 1
P4A P 0.41711(10) 0.63813(7) 0.54978(5) 0.0307(3) Uani 0.9563(15) 1 d D . P A 1
Cl1A Cl 0.5169(1) 0.75185(6) 0.49826(5) 0.0470(4) Uani 0.9563(15) 1 d D . P A 1
Cl2A Cl 0.3690(1) 0.55305(7) 0.57599(5) 0.0440(3) Uani 0.9563(15) 1 d D . P A 1
P1B P 0.588(2) 0.6172(16) 0.5416(8) 0.0261(3) Uani 0.0437(15) 1 d D . P A 2
P2B P 0.4321(19) 0.6531(11) 0.5370(10) 0.0317(3) Uani 0.0437(15) 1 d D . P A 2
P3B P 0.4079(16) 0.6160(18) 0.4589(12) 0.0268(3) Uani 0.0437(15) 1 d D . P A 2
P4B P 0.5645(18) 0.6528(11) 0.4626(8) 0.0307(3) Uani 0.0437(15) 1 d D . P A 2
Cl1B Cl 0.454(2) 0.7488(10) 0.5235(11) 0.0470(4) Uani 0.0437(15) 1 d D . P A 2
Cl2B Cl 0.6254(17) 0.5769(12) 0.4308(9) 0.0440(3) Uani 0.0437(15) 1 d D . P A 2
Ag1 Ag 0.58920(2) 0.49904(2) 0.54458(2) 0.03261(10) Uani 1 1 d . . . . .
C1 C 0.6615(3) 0.6715(2) 0.59167(16) 0.0297(10) Uani 1 1 d . . . . .
C2 C 0.6324(3) 0.7003(2) 0.63322(17) 0.0339(10) Uani 1 1 d . . . . .
C3 C 0.6553(4) 0.7644(2) 0.64204(18) 0.0412(12) Uani 1 1 d . . . . .
H3 H 0.6312 0.7856 0.6678 0.049 Uiso 1 1 calc R U . . .
C4 C 0.7121(4) 0.7997(2) 0.61513(19) 0.0428(12) Uani 1 1 d . . . . .
C5 C 0.7579(4) 0.7651(2) 0.58338(18) 0.0405(12) Uani 1 1 d . . . . .
H5 H 0.8063 0.7863 0.5690 0.049 Uiso 1 1 calc R U . . .
C6 C 0.7371(3) 0.7009(2) 0.57130(16) 0.0319(10) Uani 1 1 d . . . . .
C7 C 0.5901(3) 0.6636(3) 0.67286(17) 0.0398(12) Uani 1 1 d . . . . .
C8 C 0.4847(4) 0.6861(3) 0.6757(2) 0.0531(15) Uani 1 1 d . . . . .
H8A H 0.4621 0.6619 0.7019 0.080 Uiso 1 1 calc R U . . .
H8B H 0.4384 0.6787 0.6435 0.080 Uiso 1 1 calc R U . . .
H8C H 0.4863 0.7321 0.6837 0.080 Uiso 1 1 calc R U . . .
C9 C 0.5936(4) 0.5905(3) 0.66630(18) 0.0464(13) Uani 1 1 d . . . . .
H9A H 0.5812 0.5693 0.6963 0.070 Uiso 1 1 calc R U . . .
H9B H 0.6597 0.5780 0.6613 0.070 Uiso 1 1 calc R U . . .
H9C H 0.5420 0.5776 0.6372 0.070 Uiso 1 1 calc R U . . .
C10 C 0.6604(4) 0.6773(3) 0.72380(19) 0.0578(16) Uani 1 1 d . . . . .
H10A H 0.6610 0.7236 0.7307 0.087 Uiso 1 1 calc R U . . .
H10B H 0.7283 0.6630 0.7232 0.087 Uiso 1 1 calc R U . . .
H10C H 0.6366 0.6540 0.7500 0.087 Uiso 1 1 calc R U . . .
C11 C 0.7268(4) 0.8720(3) 0.6224(2) 0.0614(14) Uani 1 1 d D U . . .
C12A C 0.6292(8) 0.9053(5) 0.6123(5) 0.090(3) Uani 0.637(7) 1 d D U P B 1
H12A H 0.6395 0.9512 0.6195 0.135 Uiso 0.637(7) 1 calc R U P B 1
H12B H 0.5872 0.8871 0.6336 0.135 Uiso 0.637(7) 1 calc R U P B 1
H12C H 0.5959 0.8995 0.5771 0.135 Uiso 0.637(7) 1 calc R U P B 1
C13A C 0.7795(9) 0.8860(5) 0.6772(4) 0.079(3) Uani 0.637(7) 1 d D U P B 1
H13A H 0.7842 0.9326 0.6826 0.118 Uiso 0.637(7) 1 calc R U P B 1
H13B H 0.8469 0.8673 0.6841 0.118 Uiso 0.637(7) 1 calc R U P B 1
H13C H 0.7408 0.8668 0.6996 0.118 Uiso 0.637(7) 1 calc R U P B 1
C14A C 0.7979(9) 0.9011(5) 0.5911(4) 0.083(3) Uani 0.637(7) 1 d D U P B 1
H14A H 0.7680 0.8958 0.5554 0.124 Uiso 0.637(7) 1 calc R U P B 1
H14B H 0.8625 0.8788 0.5993 0.124 Uiso 0.637(7) 1 calc R U P B 1
H14C H 0.8079 0.9470 0.5989 0.124 Uiso 0.637(7) 1 calc R U P B 1
C12B C 0.8338(11) 0.8837(9) 0.6413(8) 0.088(4) Uani 0.363(7) 1 d D U P B 2
H12D H 0.8451 0.9298 0.6479 0.132 Uiso 0.363(7) 1 calc R U P B 2
H12E H 0.8707 0.8698 0.6163 0.132 Uiso 0.363(7) 1 calc R U P B 2
H12F H 0.8573 0.8595 0.6723 0.132 Uiso 0.363(7) 1 calc R U P B 2
C13B C 0.6886(16) 0.9014(8) 0.5708(5) 0.084(4) Uani 0.363(7) 1 d D U P B 2
H13D H 0.7266 0.8838 0.5475 0.126 Uiso 0.363(7) 1 calc R U P B 2
H13E H 0.6972 0.9482 0.5728 0.126 Uiso 0.363(7) 1 calc R U P B 2
H13F H 0.6174 0.8911 0.5589 0.126 Uiso 0.363(7) 1 calc R U P B 2
C14B C 0.6616(15) 0.8986(9) 0.6574(7) 0.087(4) Uani 0.363(7) 1 d D U P B 2
H14D H 0.5918 0.8855 0.6448 0.131 Uiso 0.363(7) 1 calc R U P B 2
H14E H 0.6657 0.9457 0.6583 0.131 Uiso 0.363(7) 1 calc R U P B 2
H14F H 0.6859 0.8815 0.6912 0.131 Uiso 0.363(7) 1 calc R U P B 2
C15 C 0.8071(3) 0.6670(2) 0.54221(18) 0.0370(11) Uani 1 1 d . . . . .
C16 C 0.9122(4) 0.6704(3) 0.5769(2) 0.0552(15) Uani 1 1 d . . . . .
H16A H 0.9118 0.6475 0.6081 0.083 Uiso 1 1 calc R U . . .
H16B H 0.9305 0.7155 0.5844 0.083 Uiso 1 1 calc R U . . .
H16C H 0.9611 0.6503 0.5604 0.083 Uiso 1 1 calc R U . . .
C17 C 0.8094(4) 0.7020(3) 0.49298(19) 0.0490(13) Uani 1 1 d . . . . .
H17A H 0.8578 0.6808 0.4767 0.074 Uiso 1 1 calc R U . . .
H17B H 0.8292 0.7469 0.5001 0.074 Uiso 1 1 calc R U . . .
H17C H 0.7427 0.7004 0.4708 0.074 Uiso 1 1 calc R U . . .
C18 C 0.7872(4) 0.5954(2) 0.53174(19) 0.0435(12) Uani 1 1 d . . . . .
H18A H 0.7804 0.5737 0.5626 0.065 Uiso 1 1 calc R U . . .
H18B H 0.8432 0.5765 0.5198 0.065 Uiso 1 1 calc R U . . .
H18C H 0.7252 0.5902 0.5062 0.065 Uiso 1 1 calc R U . . .
C19 C 0.3176(3) 0.6721(2) 0.42987(16) 0.0295(10) Uani 1 1 d . . . . .
C20 C 0.3523(3) 0.7079(2) 0.39269(17) 0.0351(11) Uani 1 1 d . . . . .
C21 C 0.3206(4) 0.7715(2) 0.38559(19) 0.0433(12) Uani 1 1 d . . . . .
H21 H 0.3456 0.7969 0.3622 0.052 Uiso 1 1 calc R U . . .
C22 C 0.2541(4) 0.7997(3) 0.41093(19) 0.0440(12) Uani 1 1 d . . . . .
C23 C 0.2073(4) 0.7591(3) 0.43849(18) 0.0416(12) Uani 1 1 d . . . . .
H23 H 0.1545 0.7758 0.4521 0.050 Uiso 1 1 calc R U . . .
C24 C 0.2338(3) 0.6947(2) 0.44721(16) 0.0302(10) Uani 1 1 d . . . . .
C25 C 0.4123(4) 0.6804(3) 0.35541(18) 0.0422(12) Uani 1 1 d . . . . .
C26 C 0.4337(4) 0.6081(3) 0.36025(19) 0.0497(14) Uani 1 1 d . . . . .
H26A H 0.3724 0.5851 0.3628 0.074 Uiso 1 1 calc R U . . .
H26B H 0.4859 0.5999 0.3903 0.074 Uiso 1 1 calc R U . . .
H26C H 0.4564 0.5929 0.3308 0.074 Uiso 1 1 calc R U . . .
C27 C 0.5100(4) 0.7173(3) 0.3572(2) 0.0552(15) Uani 1 1 d . . . . .
H27A H 0.5525 0.7146 0.3909 0.083 Uiso 1 1 calc R U . . .
H27B H 0.4947 0.7625 0.3486 0.083 Uiso 1 1 calc R U . . .
H27C H 0.5453 0.6984 0.3332 0.083 Uiso 1 1 calc R U . . .
C28 C 0.3445(4) 0.6903(3) 0.3034(2) 0.0612(16) Uani 1 1 d . . . . .
H28A H 0.3762 0.6712 0.2781 0.092 Uiso 1 1 calc R U . . .
H28B H 0.3343 0.7364 0.2969 0.092 Uiso 1 1 calc R U . . .
H28C H 0.2797 0.6695 0.3021 0.092 Uiso 1 1 calc R U . . .
C29 C 0.2357(5) 0.8726(3) 0.4091(2) 0.0597(14) Uani 1 1 d D U . . .
C30A C 0.3293(8) 0.9033(4) 0.4438(4) 0.079(3) Uani 0.778(12) 1 d D U P C 1
H30A H 0.3876 0.8977 0.4289 0.119 Uiso 0.778(12) 1 calc R U P C 1
H30B H 0.3420 0.8821 0.4766 0.119 Uiso 0.778(12) 1 calc R U P C 1
H30C H 0.3174 0.9492 0.4478 0.119 Uiso 0.778(12) 1 calc R U P C 1
C31A C 0.2237(9) 0.8991(4) 0.3576(3) 0.065(2) Uani 0.778(12) 1 d D U P C 1
H31A H 0.2841 0.8901 0.3451 0.097 Uiso 0.778(12) 1 calc R U P C 1
H31B H 0.2133 0.9458 0.3584 0.097 Uiso 0.778(12) 1 calc R U P C 1
H31C H 0.1657 0.8790 0.3355 0.097 Uiso 0.778(12) 1 calc R U P C 1
C32A C 0.1452(8) 0.8912(4) 0.4309(4) 0.081(3) Uani 0.778(12) 1 d D U P C 1
H32A H 0.1404 0.9382 0.4324 0.121 Uiso 0.778(12) 1 calc R U P C 1
H32B H 0.1538 0.8733 0.4647 0.121 Uiso 0.778(12) 1 calc R U P C 1
H32C H 0.0838 0.8739 0.4096 0.121 Uiso 0.778(12) 1 calc R U P C 1
C30B C 0.273(3) 0.9080(15) 0.4586(7) 0.079(5) Uani 0.222(12) 1 d D U P C 2
H30D H 0.2523 0.8842 0.4856 0.118 Uiso 0.222(12) 1 calc R U P C 2
H30E H 0.2435 0.9513 0.4563 0.118 Uiso 0.222(12) 1 calc R U P C 2
H30F H 0.3459 0.9113 0.4657 0.118 Uiso 0.222(12) 1 calc R U P C 2
C31B C 0.279(2) 0.9013(15) 0.3681(9) 0.063(5) Uani 0.222(12) 1 d D U P C 2
H31D H 0.2743 0.9483 0.3694 0.095 Uiso 0.222(12) 1 calc R U P C 2
H31E H 0.2404 0.8859 0.3356 0.095 Uiso 0.222(12) 1 calc R U P C 2
H31F H 0.3488 0.8884 0.3725 0.095 Uiso 0.222(12) 1 calc R U P C 2
C32B C 0.1205(9) 0.8790(14) 0.3930(13) 0.072(5) Uani 0.222(12) 1 d D U P C 2
H32D H 0.0896 0.8582 0.4180 0.108 Uiso 0.222(12) 1 calc R U P C 2
H32E H 0.0968 0.8582 0.3605 0.108 Uiso 0.222(12) 1 calc R U P C 2
H32F H 0.1021 0.9246 0.3905 0.108 Uiso 0.222(12) 1 calc R U P C 2
C33 C 0.1623(3) 0.6524(2) 0.46963(17) 0.0356(11) Uani 1 1 d . . . . .
C34 C 0.0554(3) 0.6631(3) 0.4374(2) 0.0485(14) Uani 1 1 d . . . . .
H34A H 0.0549 0.6535 0.4023 0.073 Uiso 1 1 calc R U . . .
H34B H 0.0355 0.7079 0.4404 0.073 Uiso 1 1 calc R U . . .
H34C H 0.0084 0.6345 0.4490 0.073 Uiso 1 1 calc R U . . .
C35 C 0.1617(4) 0.6704(3) 0.52347(18) 0.0453(13) Uani 1 1 d . . . . .
H35A H 0.1132 0.6434 0.5355 0.068 Uiso 1 1 calc R U . . .
H35B H 0.1430 0.7158 0.5249 0.068 Uiso 1 1 calc R U . . .
H35C H 0.2286 0.6636 0.5446 0.068 Uiso 1 1 calc R U . . .
C36 C 0.1818(3) 0.5805(2) 0.46588(19) 0.0394(11) Uani 1 1 d . . . . .
H36A H 0.2449 0.5692 0.4890 0.059 Uiso 1 1 calc R U . . .
H36B H 0.1863 0.5699 0.4316 0.059 Uiso 1 1 calc R U . . .
H36C H 0.1268 0.5562 0.4747 0.059 Uiso 1 1 calc R U . . .
Al1 Al 0.16520(12) 0.53979(9) 0.77026(6) 0.0494(4) Uani 1 1 d . U . . .
O1A O 0.2523(5) 0.4897(5) 0.7549(5) 0.0560(14) Uani 0.730(10) 1 d D U P D 1
C37A C 0.3479(6) 0.4737(4) 0.7793(4) 0.0602(11) Uani 0.730(10) 1 d D U P D 1
H37A H 0.3532 0.4798 0.8160 0.072 Uiso 0.730(10) 1 calc R U P D 1
C38A C 0.4233(7) 0.5152(4) 0.7641(5) 0.0715(19) Uani 0.730(10) 1 d D U P D 1
F1A F 0.4121(6) 0.5758(3) 0.7744(3) 0.095(2) Uani 0.730(10) 1 d D U P D 1
F2A F 0.4174(6) 0.5126(3) 0.7142(3) 0.096(2) Uani 0.730(10) 1 d D U P D 1
F3A F 0.5174(4) 0.5004(3) 0.7843(4) 0.103(2) Uani 0.730(10) 1 d D U P D 1
C39A C 0.3631(7) 0.4023(4) 0.7701(4) 0.0701(17) Uani 0.730(10) 1 d D U P D 1
F4A F 0.4518(5) 0.3812(4) 0.7940(4) 0.104(3) Uani 0.730(10) 1 d D U P D 1
F5A F 0.3560(7) 0.3891(4) 0.7230(3) 0.091(2) Uani 0.730(10) 1 d D U P D 1
F6A F 0.2945(6) 0.3665(4) 0.7857(3) 0.090(2) Uani 0.730(10) 1 d D U P D 1
O1B O 0.2647(13) 0.4961(12) 0.7519(14) 0.0560(14) Uani 0.270(10) 1 d D U P D 2
C37B C 0.3450(11) 0.4728(8) 0.7860(8) 0.0602(11) Uani 0.270(10) 1 d D U P D 2
H37B H 0.3267 0.4730 0.8193 0.072 Uiso 0.270(10) 1 calc R U P D 2
C38B C 0.4351(12) 0.5133(8) 0.7903(8) 0.075(3) Uani 0.270(10) 1 d D U P D 2
F1B F 0.4192(16) 0.5727(7) 0.8011(9) 0.096(5) Uani 0.270(10) 1 d D U P D 2
F2B F 0.4653(17) 0.5124(10) 0.7464(9) 0.100(4) Uani 0.270(10) 1 d D U P D 2
F3B F 0.5155(11) 0.4937(8) 0.8229(9) 0.097(4) Uani 0.270(10) 1 d D U P D 2
C39B C 0.3652(12) 0.4032(8) 0.7739(7) 0.070(2) Uani 0.270(10) 1 d D U P D 2
F4B F 0.4307(15) 0.3766(11) 0.8112(7) 0.088(4) Uani 0.270(10) 1 d D U P D 2
F5B F 0.4046(15) 0.3965(10) 0.7351(7) 0.085(4) Uani 0.270(10) 1 d D U P D 2
F6B F 0.2818(13) 0.3680(10) 0.7651(9) 0.087(4) Uani 0.270(10) 1 d D U P D 2
O2A O 0.0538(11) 0.5095(8) 0.7361(15) 0.0619(12) Uani 0.506(11) 1 d D U P D 1
C40A C -0.0262(10) 0.4752(6) 0.7436(5) 0.0677(12) Uani 0.506(11) 1 d D U P D 1
H40A H -0.0353 0.4843 0.7781 0.081 Uiso 0.506(11) 1 calc R U P D 1
C41A C -0.0087(9) 0.4037(6) 0.7391(5) 0.081(2) Uani 0.506(11) 1 d D U P D 1
F7A F 0.0661(8) 0.3845(6) 0.7761(5) 0.099(3) Uani 0.506(11) 1 d D U P D 1
F8A F 0.0192(10) 0.3890(6) 0.6971(5) 0.103(3) Uani 0.506(11) 1 d D U P D 1
F9A F -0.0904(11) 0.3689(9) 0.7399(7) 0.104(4) Uani 0.506(11) 1 d D U P D 1
C42A C -0.1194(10) 0.4986(7) 0.7061(6) 0.087(2) Uani 0.506(11) 1 d D U P D 1
F10A F -0.1139(10) 0.4824(8) 0.6601(4) 0.127(3) Uani 0.506(11) 1 d D U P D 1
F11A F -0.2029(11) 0.4725(8) 0.7136(6) 0.114(4) Uani 0.506(11) 1 d D U P D 1
F12A F -0.1292(8) 0.5613(5) 0.7088(6) 0.108(3) Uani 0.506(11) 1 d D U P D 1
O2B O 0.0496(11) 0.5161(8) 0.7361(15) 0.0619(12) Uani 0.494(11) 1 d D U P D 2
C40B C -0.0245(11) 0.4797(6) 0.7473(5) 0.0677(12) Uani 0.494(11) 1 d D U P D 2
H40B H -0.0157 0.4803 0.7845 0.081 Uiso 0.494(11) 1 calc R U P D 2
C41B C -0.0181(10) 0.4105(6) 0.7319(5) 0.083(2) Uani 0.494(11) 1 d D U P D 2
F7B F 0.0741(8) 0.3873(7) 0.7496(6) 0.107(3) Uani 0.494(11) 1 d D U P D 2
F8B F -0.0346(11) 0.4047(7) 0.6827(4) 0.115(3) Uani 0.494(11) 1 d D U P D 2
F9B F -0.0807(11) 0.3722(9) 0.7497(7) 0.102(4) Uani 0.494(11) 1 d D U P D 2
C42B C -0.1252(9) 0.5113(6) 0.7250(6) 0.082(2) Uani 0.494(11) 1 d D U P D 2
F10B F -0.1377(8) 0.5202(8) 0.6763(5) 0.109(3) Uani 0.494(11) 1 d D U P D 2
F11B F -0.2008(10) 0.4770(7) 0.7340(6) 0.100(4) Uani 0.494(11) 1 d D U P D 2
F12B F -0.1316(8) 0.5665(5) 0.7471(6) 0.110(3) Uani 0.494(11) 1 d D U P D 2
O3A O 0.1723(17) 0.6186(11) 0.7535(8) 0.0517(13) Uani 0.56(4) 1 d D U P D 1
C43A C 0.1179(12) 0.6496(7) 0.7119(6) 0.0488(10) Uani 0.56(4) 1 d D U P D 1
H43A H 0.0686 0.6182 0.6927 0.059 Uiso 0.56(4) 1 calc R U P D 1
C44A C 0.1853(10) 0.6714(7) 0.6789(4) 0.0553(18) Uani 0.56(4) 1 d D U P D 1
F13A F 0.2420(11) 0.6218(7) 0.6694(7) 0.068(3) Uani 0.56(4) 1 d D U P D 1
F14A F 0.1355(12) 0.6939(10) 0.6345(4) 0.065(3) Uani 0.56(4) 1 d D U P D 1
F15A F 0.2488(14) 0.7181(9) 0.6995(7) 0.067(3) Uani 0.56(4) 1 d D U P D 1
C45A C 0.0595(9) 0.7047(7) 0.7286(5) 0.0589(19) Uani 0.56(4) 1 d D U P D 1
F16A F 0.0119(14) 0.7408(8) 0.6906(5) 0.072(3) Uani 0.56(4) 1 d D U P D 1
F17A F 0.1182(13) 0.7431(9) 0.7614(7) 0.066(3) Uani 0.56(4) 1 d D U P D 1
F18A F -0.0098(12) 0.6812(9) 0.7512(7) 0.072(3) Uani 0.56(4) 1 d D U P D 1
O3B O 0.181(2) 0.6179(15) 0.7495(10) 0.0517(13) Uani 0.44(4) 1 d D U P D 2
C43B C 0.1202(15) 0.6495(9) 0.7102(7) 0.0488(10) Uani 0.44(4) 1 d D U P D 2
H43B H 0.0736 0.6173 0.6903 0.059 Uiso 0.44(4) 1 calc R U P D 2
C44B C 0.1822(12) 0.6781(9) 0.6769(5) 0.056(2) Uani 0.44(4) 1 d D U P D 2
F13B F 0.2216(16) 0.6310(10) 0.6533(8) 0.069(3) Uani 0.44(4) 1 d D U P D 2
F14B F 0.1295(15) 0.7163(11) 0.6412(7) 0.067(3) Uani 0.44(4) 1 d D U P D 2
F15B F 0.2598(18) 0.7128(12) 0.7020(9) 0.065(4) Uani 0.44(4) 1 d D U P D 2
C45B C 0.0579(11) 0.6993(9) 0.7305(6) 0.058(2) Uani 0.44(4) 1 d D U P D 2
F16B F -0.0139(15) 0.7255(11) 0.6953(7) 0.072(4) Uani 0.44(4) 1 d D U P D 2
F17B F 0.1138(17) 0.7475(12) 0.7536(10) 0.070(4) Uani 0.44(4) 1 d D U P D 2
F18B F 0.0140(16) 0.6720(11) 0.7642(8) 0.068(3) Uani 0.44(4) 1 d D U P D 2
O4A O 0.1769(16) 0.5385(17) 0.8321(8) 0.0775(14) Uani 0.455(16) 1 d D U P D 1
C46A C 0.1801(10) 0.5822(10) 0.8699(5) 0.0931(14) Uani 0.455(16) 1 d D U P D 1
H46A H 0.1936 0.6254 0.8567 0.112 Uiso 0.455(16) 1 calc R U P D 1
C47A C 0.2665(13) 0.5668(10) 0.9126(6) 0.113(3) Uani 0.455(16) 1 d D U P D 1
F19A F 0.3538(10) 0.5651(10) 0.8973(7) 0.128(4) Uani 0.455(16) 1 d D U P D 1
F20A F 0.2798(16) 0.6095(10) 0.9500(6) 0.141(4) Uani 0.455(16) 1 d D U P D 1
F21A F 0.2549(15) 0.5088(9) 0.9331(6) 0.141(4) Uani 0.455(16) 1 d D U P D 1
C48A C 0.0831(13) 0.5865(10) 0.8849(8) 0.109(2) Uani 0.455(16) 1 d D U P D 1
F22A F 0.0713(16) 0.6363(8) 0.9123(6) 0.134(4) Uani 0.455(16) 1 d D U P D 1
F23A F 0.0018(17) 0.5749(10) 0.8556(8) 0.122(4) Uani 0.455(16) 1 d D U P D 1
F24A F 0.0946(15) 0.5270(11) 0.9185(7) 0.135(4) Uani 0.455(16) 1 d D U P D 1
O4B O 0.1814(14) 0.5346(14) 0.8351(7) 0.0775(14) Uani 0.545(16) 1 d D U P D 2
C46B C 0.1756(9) 0.5834(9) 0.8681(5) 0.0931(14) Uani 0.545(16) 1 d D U P D 2
H46B H 0.1656 0.6244 0.8485 0.112 Uiso 0.545(16) 1 calc R U P D 2
C47B C 0.2729(12) 0.5894(9) 0.9060(6) 0.115(3) Uani 0.545(16) 1 d D U P D 2
F19B F 0.3520(9) 0.5960(8) 0.8845(6) 0.129(4) Uani 0.545(16) 1 d D U P D 2
F20B F 0.2755(14) 0.6381(8) 0.9382(5) 0.151(4) Uani 0.545(16) 1 d D U P D 2
F21B F 0.2916(13) 0.5356(8) 0.9341(5) 0.143(4) Uani 0.545(16) 1 d D U P D 2
C48B C 0.0880(12) 0.5754(9) 0.8910(8) 0.110(2) Uani 0.545(16) 1 d D U P D 2
F22B F 0.0844(14) 0.6166(8) 0.9269(5) 0.144(4) Uani 0.545(16) 1 d D U P D 2
F23B F 0.0545(12) 0.5222(9) 0.9009(6) 0.130(3) Uani 0.545(16) 1 d D U P D 2
F24B F 0.0083(13) 0.5972(8) 0.8457(6) 0.114(4) Uani 0.545(16) 1 d D U P D 2
C49A C 0.1729(13) 0.4561(10) 0.6320(5) 0.086(3) Uani 0.59(2) 1 d D U P E 1
H49A H 0.1325 0.4226 0.6441 0.103 Uiso 0.59(2) 1 calc R U P E 1
H49B H 0.2010 0.4848 0.6605 0.103 Uiso 0.59(2) 1 calc R U P E 1
Cl3A Cl 0.0966(5) 0.5003(5) 0.5852(4) 0.0917(19) Uani 0.59(2) 1 d D U P E 1
Cl4A Cl 0.2723(8) 0.4189(3) 0.6106(3) 0.0806(19) Uani 0.59(2) 1 d D U P E 1
C49B C 0.169(2) 0.4748(16) 0.6367(6) 0.086(4) Uani 0.37(2) 1 d D U P F 3
H49C H 0.1448 0.4505 0.6628 0.104 Uiso 0.37(2) 1 calc R U P F 3
H49D H 0.2203 0.5058 0.6535 0.104 Uiso 0.37(2) 1 calc R U P F 3
Cl3B Cl 0.0703(12) 0.5156(6) 0.5994(5) 0.089(3) Uani 0.37(2) 1 d D U P F 3
Cl4B Cl 0.2223(15) 0.4211(6) 0.5998(5) 0.100(3) Uani 0.37(2) 1 d D U P F 3
C49C C 0.159(4) 0.492(3) 0.617(9) 0.091(4) Uani 0.0437(15) 1 d D U P A 2
H49E H 0.1135 0.4973 0.5839 0.110 Uiso 0.0437(15) 1 calc R U P A 2
H49F H 0.1217 0.5028 0.6430 0.110 Uiso 0.0437(15) 1 calc R U P A 2
Cl3C Cl 0.260(4) 0.543(2) 0.622(2) 0.115(10) Uani 0.0437(15) 1 d D U P A 2
Cl4C Cl 0.199(4) 0.411(2) 0.6246(19) 0.087(5) Uani 0.0437(15) 1 d D U P A 2
C50A C 0.3673(9) 0.7344(13) 0.8113(4) 0.104(3) Uani 0.72(2) 1 d D U P G 1
H50A H 0.3385 0.6909 0.8032 0.124 Uiso 0.72(2) 1 calc R U P G 1
H50B H 0.3441 0.7616 0.7814 0.124 Uiso 0.72(2) 1 calc R U P G 1
Cl5A Cl 0.4939(6) 0.7283(4) 0.8218(3) 0.0928(16) Uani 0.72(2) 1 d D U P G 1
Cl6A Cl 0.3191(4) 0.7655(6) 0.8593(4) 0.120(3) Uani 0.72(2) 1 d D U P G 1
C50B C 0.3447(16) 0.741(4) 0.8153(7) 0.104(4) Uani 0.28(2) 1 d D U P G 2
H50C H 0.3073 0.7054 0.7952 0.125 Uiso 0.28(2) 1 calc R U P G 2
H50D H 0.3129 0.7817 0.8017 0.125 Uiso 0.28(2) 1 calc R U P G 2
Cl5B Cl 0.4638(16) 0.7400(12) 0.8070(8) 0.111(4) Uani 0.28(2) 1 d D U P G 2
Cl6B Cl 0.3315(15) 0.7329(12) 0.8759(6) 0.109(4) Uani 0.28(2) 1 d D U P G 2
C51A C 0.2238(13) 0.3524(12) 0.8863(7) 0.167(4) Uani 0.5982(19) 1 d D U P H 1
H51A H 0.2009 0.3963 0.8755 0.201 Uiso 0.5982(19) 1 calc R U P H 1
H51B H 0.2204 0.3265 0.8557 0.201 Uiso 0.5982(19) 1 calc R U P H 1
Cl7A Cl 0.1414(13) 0.3212(7) 0.9168(7) 0.173(4) Uani 0.5982(19) 1 d D U P H 1
Cl8A Cl 0.3451(5) 0.3574(3) 0.9161(2) 0.1622(19) Uani 0.5982(19) 1 d D U P H 1
C51B C 0.173(3) 0.3350(9) 0.8721(10) 0.174(4) Uani 0.4018(19) 1 d D U P I 2
H51C H 0.1163 0.3249 0.8440 0.208 Uiso 0.4018(19) 1 calc R U P I 2
H51D H 0.2351 0.3174 0.8642 0.208 Uiso 0.4018(19) 1 calc R U P I 2
Cl7B Cl 0.1543(19) 0.3017(9) 0.9251(10) 0.155(4) Uani 0.4018(19) 1 d D U P I 2
Cl8B Cl 0.1839(10) 0.4152(5) 0.8799(4) 0.214(4) Uani 0.4018(19) 1 d D U P I 2
C51C C 0.471(4) 0.4149(11) 0.9754(16) 0.152(5) Uani 0.263(3) 1 d D U P J 3
H51E H 0.4992 0.4333 1.0089 0.182 Uiso 0.263(3) 1 calc R U P J 3
H51F H 0.3977 0.4197 0.9690 0.182 Uiso 0.263(3) 1 calc R U P J 3
Cl7C Cl 0.4978(12) 0.3353(6) 0.9779(6) 0.156(5) Uani 0.263(3) 1 d D U P J 3
Cl8C Cl 0.5131(10) 0.4598(5) 0.9328(5) 0.156(4) Uani 0.263(3) 1 d D U P J 3
C51D C 0.442(5) 0.4178(14) 0.937(2) 0.154(5) Uani 0.139(3) 1 d D U P K 4
H51G H 0.4535 0.4279 0.9030 0.185 Uiso 0.139(3) 1 calc R U P K 4
H51H H 0.3704 0.4272 0.9357 0.185 Uiso 0.139(3) 1 calc R U P K 4
Cl7D Cl 0.461(3) 0.3366(10) 0.9470(11) 0.141(5) Uani 0.139(3) 1 d D U P K 4
Cl8D Cl 0.514(2) 0.4687(10) 0.9791(11) 0.165(5) Uani 0.139(3) 1 d D U P K 4

loop_
_atom_site_aniso_label
_atom_site_aniso_U_11
_atom_site_aniso_U_22
_atom_site_aniso_U_33
_atom_site_aniso_U_23
_atom_site_aniso_U_13
_atom_site_aniso_U_12
P1A 0.0246(6) 0.0265(7) 0.0282(7) 0.0032(6) 0.0082(5) 0.0002(5)
P2A 0.0306(7) 0.0332(7) 0.0326(7) 0.0051(6) 0.0097(6) -0.0027(6)
P3A 0.0252(6) 0.0253(6) 0.0310(8) 0.0022(6) 0.0086(5) 0.0005(5)
P4A 0.0282(6) 0.0330(8) 0.0320(7) 0.0012(6) 0.0094(5) 0.0006(6)
Cl1A 0.0507(8) 0.0281(7) 0.0564(8) 0.0049(6) -0.0005(7) -0.0019(6)
Cl2A 0.0375(6) 0.0537(9) 0.0417(7) 0.0147(6) 0.0105(5) -0.0090(6)
P1B 0.0246(6) 0.0265(7) 0.0282(7) 0.0032(6) 0.0082(5) 0.0002(5)
P2B 0.0306(7) 0.0332(7) 0.0326(7) 0.0051(6) 0.0097(6) -0.0027(6)
P3B 0.0252(6) 0.0253(6) 0.0310(8) 0.0022(6) 0.0086(5) 0.0005(5)
P4B 0.0282(6) 0.0330(8) 0.0320(7) 0.0012(6) 0.0094(5) 0.0006(6)
Cl1B 0.0507(8) 0.0281(7) 0.0564(8) 0.0049(6) -0.0005(7) -0.0019(6)
Cl2B 0.0375(6) 0.0537(9) 0.0417(7) 0.0147(6) 0.0105(5) -0.0090(6)
Ag1 0.03385(18) 0.02563(18) 0.03757(19) 0.00124(16) 0.00618(13) 0.00099(16)
C1 0.029(2) 0.027(3) 0.033(2) 0.0009(19) 0.0076(19) 0.0038(19)
C2 0.031(2) 0.034(3) 0.037(3) 0.002(2) 0.008(2) -0.002(2)
C3 0.047(3) 0.039(3) 0.039(3) -0.010(2) 0.013(2) 0.003(2)
C4 0.050(3) 0.034(3) 0.044(3) -0.007(2) 0.010(2) -0.003(2)
C5 0.039(3) 0.037(3) 0.045(3) 0.001(2) 0.011(2) -0.010(2)
C6 0.030(2) 0.036(3) 0.029(2) 0.001(2) 0.0067(19) -0.002(2)
C7 0.039(3) 0.049(3) 0.033(3) 0.000(2) 0.012(2) -0.001(2)
C8 0.048(3) 0.073(4) 0.043(3) 0.000(3) 0.021(3) -0.003(3)
C9 0.050(3) 0.051(3) 0.040(3) 0.017(2) 0.014(2) -0.001(3)
C10 0.060(4) 0.078(5) 0.034(3) 0.004(3) 0.008(3) -0.005(3)
C11 0.086(4) 0.029(3) 0.073(3) -0.011(3) 0.026(3) -0.007(3)
C12A 0.095(6) 0.041(6) 0.127(8) 0.002(6) 0.007(6) 0.006(5)
C13A 0.105(7) 0.045(6) 0.084(5) -0.019(5) 0.014(5) -0.027(5)
C14A 0.124(7) 0.035(5) 0.096(6) -0.002(5) 0.040(6) -0.026(5)
C12B 0.099(6) 0.049(8) 0.113(10) -0.017(8) 0.015(7) -0.027(8)
C13B 0.129(10) 0.026(7) 0.093(7) 0.002(7) 0.015(7) 0.000(8)
C14B 0.115(9) 0.048(8) 0.103(8) -0.028(8) 0.032(8) 0.006(8)
C15 0.032(2) 0.037(3) 0.045(3) -0.003(2) 0.016(2) -0.003(2)
C16 0.031(3) 0.065(4) 0.069(4) -0.003(3) 0.011(3) -0.001(3)
C17 0.048(3) 0.054(4) 0.052(3) -0.005(3) 0.025(3) -0.008(3)
C18 0.039(3) 0.044(3) 0.054(3) -0.001(2) 0.024(2) 0.007(2)
C19 0.031(2) 0.027(3) 0.030(2) 0.0034(19) 0.0076(19) -0.0003(19)
C20 0.032(2) 0.033(3) 0.039(3) 0.004(2) 0.005(2) -0.001(2)
C21 0.048(3) 0.036(3) 0.047(3) 0.014(2) 0.012(2) -0.001(2)
C22 0.042(3) 0.035(3) 0.051(3) 0.010(2) 0.001(2) 0.001(2)
C23 0.038(3) 0.042(3) 0.044(3) 0.001(2) 0.008(2) 0.007(2)
C24 0.031(2) 0.028(3) 0.031(2) 0.0017(19) 0.0050(19) 0.0040(19)
C25 0.047(3) 0.044(3) 0.039(3) 0.010(2) 0.017(2) 0.000(2)
C26 0.062(3) 0.051(4) 0.044(3) -0.006(3) 0.028(3) -0.001(3)
C27 0.053(3) 0.060(4) 0.059(3) 0.020(3) 0.026(3) 0.001(3)
C28 0.069(4) 0.076(5) 0.041(3) 0.005(3) 0.018(3) 0.006(3)
C29 0.074(3) 0.032(3) 0.073(3) 0.013(3) 0.016(3) 0.009(3)
C30A 0.110(6) 0.042(5) 0.074(5) -0.003(4) -0.004(5) 0.004(5)
C31A 0.093(6) 0.033(4) 0.062(4) 0.012(4) 0.006(4) 0.017(5)
C32A 0.113(6) 0.041(5) 0.098(7) 0.011(5) 0.046(5) 0.026(5)
C30B 0.105(11) 0.053(10) 0.075(8) 0.005(8) 0.015(9) 0.014(11)
C31B 0.086(12) 0.028(11) 0.072(9) 0.012(9) 0.009(10) 0.011(12)
C32B 0.083(6) 0.040(10) 0.092(11) 0.009(10) 0.016(8) 0.019(9)
C33 0.027(2) 0.038(3) 0.043(3) 0.004(2) 0.011(2) 0.002(2)
C34 0.033(3) 0.058(4) 0.054(3) 0.009(3) 0.009(2) 0.005(2)
C35 0.041(3) 0.049(3) 0.050(3) 0.006(3) 0.020(2) 0.003(2)
C36 0.032(2) 0.035(3) 0.053(3) 0.003(2) 0.013(2) -0.006(2)
Al1 0.0461(9) 0.0511(10) 0.0519(9) -0.0042(8) 0.0124(7) 0.0002(7)
O1A 0.052(2) 0.057(2) 0.063(2) -0.005(2) 0.019(2) 0.002(2)
C37A 0.051(2) 0.055(2) 0.077(3) -0.004(2) 0.020(2) 0.0021(18)
C38A 0.056(3) 0.062(3) 0.099(4) 0.001(4) 0.022(4) -0.001(3)
F1A 0.094(4) 0.053(3) 0.132(6) -0.003(4) 0.013(5) -0.013(3)
F2A 0.088(4) 0.105(5) 0.106(4) 0.009(4) 0.047(4) -0.021(4)
F3A 0.048(3) 0.096(4) 0.160(7) 0.017(5) 0.008(4) -0.008(3)
C39A 0.063(3) 0.057(3) 0.092(4) -0.001(4) 0.023(3) 0.004(3)
F4A 0.079(4) 0.071(4) 0.156(7) 0.011(5) 0.014(4) 0.019(3)
F5A 0.113(5) 0.063(4) 0.103(4) -0.021(3) 0.036(4) 0.003(4)
F6A 0.097(4) 0.061(3) 0.115(5) 0.025(4) 0.031(4) -0.010(3)
O1B 0.052(2) 0.057(2) 0.063(2) -0.005(2) 0.019(2) 0.002(2)
C37B 0.051(2) 0.055(2) 0.077(3) -0.004(2) 0.020(2) 0.0021(18)
C38B 0.058(4) 0.062(4) 0.103(5) 0.003(5) 0.014(5) -0.004(4)
F1B 0.091(8) 0.055(5) 0.134(11) 0.002(8) 0.006(9) -0.010(5)
F2B 0.083(8) 0.102(8) 0.123(7) 0.015(8) 0.038(6) -0.021(7)
F3B 0.064(6) 0.077(8) 0.133(8) 0.007(9) -0.012(7) -0.012(6)
C39B 0.065(5) 0.057(4) 0.091(5) -0.003(5) 0.023(4) 0.005(4)
F4B 0.094(8) 0.057(7) 0.111(7) 0.020(7) 0.017(7) 0.006(6)
F5B 0.090(8) 0.072(8) 0.103(7) -0.014(7) 0.042(6) 0.011(7)
F6B 0.085(6) 0.061(7) 0.117(10) -0.019(8) 0.024(6) -0.012(6)
O2A 0.0507(18) 0.065(3) 0.069(2) 0.002(3) 0.0110(19) -0.0102(19)
C40A 0.050(2) 0.068(3) 0.085(3) -0.001(2) 0.016(2) -0.009(2)
C41A 0.064(4) 0.072(4) 0.108(5) -0.008(4) 0.024(4) -0.011(3)
F7A 0.079(5) 0.084(5) 0.134(7) 0.012(6) 0.022(5) 0.009(4)
F8A 0.103(7) 0.092(6) 0.125(6) -0.022(5) 0.049(5) 0.007(6)
F9A 0.079(5) 0.081(6) 0.159(9) -0.020(7) 0.038(5) -0.032(5)
C42A 0.062(4) 0.088(4) 0.104(5) 0.008(5) 0.005(4) -0.006(4)
F10A 0.126(7) 0.145(8) 0.091(5) -0.007(5) -0.017(5) -0.008(7)
F11A 0.058(4) 0.121(6) 0.145(9) 0.019(7) -0.015(5) -0.018(5)
F12A 0.072(5) 0.087(5) 0.152(9) 0.009(6) -0.004(7) 0.006(4)
O2B 0.0507(18) 0.065(3) 0.069(2) 0.002(3) 0.0110(19) -0.0102(19)
C40B 0.050(2) 0.068(3) 0.085(3) -0.001(2) 0.016(2) -0.009(2)
C41B 0.065(4) 0.076(4) 0.109(4) -0.010(4) 0.023(4) -0.012(3)
F7B 0.077(4) 0.087(6) 0.158(8) -0.019(7) 0.027(6) 0.015(4)
F8B 0.116(8) 0.122(8) 0.107(5) -0.041(5) 0.025(5) -0.017(7)
F9B 0.086(6) 0.075(6) 0.148(7) 0.007(6) 0.031(6) -0.020(5)
C42B 0.057(3) 0.087(5) 0.100(5) 0.010(4) 0.012(5) -0.005(4)
F10B 0.084(5) 0.136(8) 0.100(6) 0.031(5) 0.003(5) 0.010(6)
F11B 0.047(4) 0.116(6) 0.136(9) 0.030(7) 0.017(6) -0.002(4)
F12B 0.075(5) 0.091(5) 0.156(8) -0.006(6) 0.009(7) 0.026(4)
O3A 0.052(3) 0.0473(19) 0.053(3) -0.010(2) 0.004(2) -0.0008(19)
C43A 0.051(2) 0.047(2) 0.047(2) -0.0139(17) 0.0080(17) -0.0020(17)
C44A 0.056(4) 0.059(4) 0.051(4) -0.013(3) 0.010(3) -0.006(3)
F13A 0.060(5) 0.086(5) 0.061(7) -0.021(5) 0.020(5) 0.006(4)
F14A 0.077(5) 0.077(8) 0.040(3) -0.011(4) 0.011(3) -0.009(5)
F15A 0.063(6) 0.068(5) 0.065(6) -0.007(5) 0.004(4) -0.021(5)
C45A 0.064(4) 0.058(4) 0.055(4) -0.011(3) 0.012(3) 0.004(3)
F16A 0.075(6) 0.055(6) 0.082(4) -0.001(4) 0.008(4) 0.014(5)
F17A 0.092(6) 0.050(5) 0.059(6) -0.024(4) 0.021(4) -0.001(4)
F18A 0.064(5) 0.078(6) 0.079(7) -0.009(5) 0.027(5) 0.011(4)
O3B 0.052(3) 0.0473(19) 0.053(3) -0.010(2) 0.004(2) -0.0008(19)
C43B 0.051(2) 0.047(2) 0.047(2) -0.0139(17) 0.0080(17) -0.0020(17)
C44B 0.057(4) 0.060(4) 0.052(4) -0.013(3) 0.012(3) -0.005(4)
F13B 0.072(7) 0.080(6) 0.057(7) -0.019(5) 0.019(6) 0.003(5)
F14B 0.080(6) 0.063(8) 0.056(6) -0.007(5) 0.012(5) -0.007(6)
F15B 0.059(6) 0.070(7) 0.067(7) -0.014(6) 0.018(5) -0.016(5)
C45B 0.063(4) 0.056(4) 0.055(4) -0.011(4) 0.013(3) 0.004(3)
F16B 0.068(7) 0.064(8) 0.082(6) -0.003(5) 0.009(5) 0.021(5)
F17B 0.093(7) 0.049(6) 0.067(8) -0.021(5) 0.015(5) 0.002(5)
F18B 0.068(7) 0.077(7) 0.065(7) -0.010(5) 0.029(6) 0.010(6)
O4A 0.091(3) 0.091(3) 0.053(2) -0.002(2) 0.0209(19) 0.017(2)
C46A 0.113(3) 0.111(3) 0.059(2) -0.013(2) 0.029(2) 0.024(3)
C47A 0.139(4) 0.123(6) 0.071(5) -0.011(5) 0.009(4) 0.017(5)
F19A 0.120(5) 0.147(10) 0.103(8) -0.009(8) -0.004(5) 0.015(7)
F20A 0.199(8) 0.146(9) 0.063(6) -0.018(7) -0.004(6) 0.012(9)
F21A 0.167(10) 0.141(8) 0.094(7) 0.012(6) -0.015(7) 0.001(7)
C48A 0.132(4) 0.132(5) 0.072(5) -0.005(4) 0.047(4) 0.030(5)
F22A 0.180(8) 0.159(7) 0.078(8) -0.009(6) 0.061(7) 0.066(7)
F23A 0.117(5) 0.153(10) 0.107(8) 0.007(7) 0.050(6) 0.019(8)
F24A 0.165(9) 0.169(7) 0.084(8) 0.021(6) 0.057(6) 0.022(8)
O4B 0.091(3) 0.091(3) 0.053(2) -0.002(2) 0.0209(19) 0.017(2)
C46B 0.113(3) 0.111(3) 0.059(2) -0.013(2) 0.029(2) 0.024(3)
C47B 0.139(4) 0.126(6) 0.074(5) -0.013(4) 0.009(4) 0.015(5)
F19B 0.111(5) 0.139(10) 0.126(8) -0.002(7) 0.000(5) 0.017(6)
F20B 0.219(8) 0.147(8) 0.070(7) -0.026(6) -0.001(6) 0.004(8)
F21B 0.165(8) 0.146(8) 0.091(6) 0.005(6) -0.029(6) 0.001(7)
C48B 0.133(4) 0.132(5) 0.076(5) -0.006(4) 0.047(4) 0.029(5)
F22B 0.188(8) 0.174(8) 0.090(6) -0.017(7) 0.073(5) 0.045(7)
F23B 0.141(8) 0.162(6) 0.096(8) 0.020(6) 0.050(6) 0.014(6)
F24B 0.105(5) 0.144(9) 0.106(6) 0.013(6) 0.050(5) 0.024(7)
C49A 0.118(6) 0.082(7) 0.063(5) -0.014(5) 0.031(4) -0.009(5)
Cl3A 0.097(3) 0.083(4) 0.096(4) 0.004(3) 0.023(3) -0.017(3)
Cl4A 0.108(5) 0.065(2) 0.077(3) 0.002(2) 0.039(3) -0.017(3)
C49B 0.118(7) 0.080(8) 0.065(6) -0.018(5) 0.029(5) -0.008(6)
Cl3B 0.117(7) 0.071(5) 0.071(5) -0.010(3) 0.005(4) -0.024(4)
Cl4B 0.121(7) 0.097(5) 0.090(5) -0.045(4) 0.041(5) -0.029(5)
C49C 0.120(7) 0.085(7) 0.072(7) -0.017(7) 0.028(7) -0.011(7)
Cl3C 0.138(17) 0.095(13) 0.107(19) -0.011(18) 0.017(18) -0.024(14)
Cl4C 0.116(10) 0.088(8) 0.065(9) -0.012(9) 0.041(9) -0.011(9)
C50A 0.091(5) 0.118(7) 0.094(5) -0.048(5) 0.003(5) -0.003(7)
Cl5A 0.092(3) 0.093(3) 0.088(3) -0.034(2) 0.009(2) 0.008(2)
Cl6A 0.089(2) 0.146(6) 0.115(4) -0.066(4) 0.002(2) 0.021(3)
C50B 0.097(7) 0.124(9) 0.086(6) -0.042(8) 0.009(7) -0.008(9)
Cl5B 0.109(8) 0.123(9) 0.102(8) -0.029(7) 0.025(7) -0.023(7)
Cl6B 0.123(7) 0.123(10) 0.080(6) -0.044(6) 0.020(5) -0.031(7)
C51A 0.245(7) 0.115(8) 0.153(8) 0.002(8) 0.066(6) -0.047(8)
Cl7A 0.270(7) 0.128(8) 0.132(7) -0.004(5) 0.068(6) -0.065(7)
Cl8A 0.227(5) 0.114(4) 0.155(4) 0.012(3) 0.061(4) -0.006(4)
C51B 0.255(9) 0.131(8) 0.153(9) 0.002(8) 0.083(8) -0.045(9)
Cl7B 0.234(8) 0.114(9) 0.128(8) 0.002(6) 0.064(7) -0.022(7)
Cl8B 0.295(10) 0.132(6) 0.230(9) 0.011(7) 0.088(8) -0.041(8)
C51C 0.195(10) 0.086(6) 0.205(11) 0.036(8) 0.109(9) 0.009(8)
Cl7C 0.174(11) 0.097(6) 0.236(13) 0.059(8) 0.129(10) 0.057(7)
Cl8C 0.210(9) 0.097(6) 0.201(10) 0.027(7) 0.133(8) 0.016(7)
C51D 0.199(10) 0.090(7) 0.201(11) 0.034(9) 0.103(10) 0.006(8)
Cl7D 0.177(11) 0.085(7) 0.192(12) 0.031(9) 0.106(10) 0.027(8)
Cl8D 0.202(10) 0.105(7) 0.211(11) 0.031(9) 0.096(10) -0.001(8)

loop_
_atom_type_symbol
_atom_type_description
_atom_type_scat_dispersion_real
_atom_type_scat_dispersion_imag
_atom_type_scat_source
C C 0.0033 0.0016 'International Tables Vol C Tables 4.2.6.8 and 6.1.1.4'
H H 0.0000 0.0000 'International Tables Vol C Tables 4.2.6.8 and 6.1.1.4'
O O 0.0106 0.0060 'International Tables Vol C Tables 4.2.6.8 and 6.1.1.4'
F F 0.0171 0.0103 'International Tables Vol C Tables 4.2.6.8 and 6.1.1.4'
Al Al 0.0645 0.0514 'International Tables Vol C Tables 4.2.6.8 and 6.1.1.4'
P P 0.1023 0.0942 'International Tables Vol C Tables 4.2.6.8 and 6.1.1.4'
Cl Cl 0.1484 0.1585 'International Tables Vol C Tables 4.2.6.8 and 6.1.1.4'
Ag Ag -0.8971 1.1015 'International Tables Vol C Tables 4.2.6.8 and 6.1.1.4'

loop_
_geom_angle_atom_site_label_1
_geom_angle_atom_site_label_2
_geom_angle_atom_site_label_3
_geom_angle
_geom_angle_site_symmetry_1
_geom_angle_site_symmetry_3
C1 P1A P2A 100.67(15) . .
C1 P1A P4A 111.02(15) . .
P2A P1A P4A 84.39(6) . .
C1 P1A Ag1 132.07(15) . .
P2A P1A Ag1 109.95(7) . .
P4A P1A Ag1 107.96(7) . .
Cl1A P2A P3A 99.47(8) . .
Cl1A P2A P1A 99.39(8) . .
P3A P2A P1A 83.17(6) . .
C19 P3A P2A 103.86(16) . .
C19 P3A P4A 109.62(16) . .
P2A P3A P4A 84.23(6) . .
C19 P3A Ag1 127.40(15) . 3_666
P2A P3A Ag1 111.58(7) . 3_666
P4A P3A Ag1 111.43(8) . 3_666
Cl2A P4A P1A 99.83(7) . .
Cl2A P4A P3A 101.00(8) . .
P1A P4A P3A 82.56(6) . .
C1 P1B P2B 101.1(11) . .
C1 P1B P4B 116.4(18) . .
P2B P1B P4B 84.5(6) . .
C1 P1B Ag1 125.0(10) . .
P2B P1B Ag1 109.6(14) . .
P4B P1B Ag1 111.1(11) . .
Cl1B P2B P3B 99.1(9) . .
Cl1B P2B P1B 99.0(9) . .
P3B P2B P1B 82.9(7) . .
C19 P3B P2B 98.4(12) . .
C19 P3B P4B 111(2) . .
P2B P3B P4B 84.3(6) . .
C19 P3B Ag1 131.4(11) . 3_666
P2B P3B Ag1 112.5(17) . 3_666
P4B P3B Ag1 108.5(11) . 3_666
Cl2B P4B P1B 99.8(9) . .
Cl2B P4B P3B 100.9(9) . .
P1B P4B P3B 82.2(7) . .
P3A Ag1 P1A 177.52(5) 3_666 .
P3B Ag1 P1B 175.7(8) 3_666 .
P3A Ag1 Ag1 87.24(4) 3_666 3_666
P3B Ag1 Ag1 89.9(7) 3_666 3_666
P1A Ag1 Ag1 90.68(4) . 3_666
P1B Ag1 Ag1 87.8(6) . 3_666
C6 C1 C2 119.5(4) . .
C6 C1 P1A 118.7(3) . .
C2 C1 P1A 119.1(3) . .
C6 C1 P1B 106.9(9) . .
C2 C1 P1B 129.5(9) . .
C3 C2 C1 117.1(4) . .
C3 C2 C7 117.5(4) . .
C1 C2 C7 124.9(4) . .
C2 C3 C4 123.2(4) . .
C2 C3 H3 118.4 . .
C4 C3 H3 118.4 . .
C5 C4 C3 116.4(5) . .
C5 C4 C11 122.1(5) . .
C3 C4 C11 121.5(4) . .
C4 C5 C6 123.5(4) . .
C4 C5 H5 118.2 . .
C6 C5 H5 118.2 . .
C5 C6 C1 116.7(4) . .
C5 C6 C15 116.3(4) . .
C1 C6 C15 126.6(4) . .
C9 C7 C8 111.2(4) . .
C9 C7 C10 105.1(4) . .
C8 C7 C10 107.7(4) . .
C9 C7 C2 112.5(4) . .
C8 C7 C2 112.8(4) . .
C10 C7 C2 107.0(4) . .
C7 C8 H8A 109.5 . .
C7 C8 H8B 109.5 . .
H8A C8 H8B 109.5 . .
C7 C8 H8C 109.5 . .
H8A C8 H8C 109.5 . .
H8B C8 H8C 109.5 . .
C7 C9 H9A 109.5 . .
C7 C9 H9B 109.5 . .
H9A C9 H9B 109.5 . .
C7 C9 H9C 109.5 . .
H9A C9 H9C 109.5 . .
H9B C9 H9C 109.5 . .
C7 C10 H10A 109.5 . .
C7 C10 H10B 109.5 . .
H10A C10 H10B 109.5 . .
C7 C10 H10C 109.5 . .
H10A C10 H10C 109.5 . .
H10B C10 H10C 109.5 . .
C12B C11 C13B 112.0(10) . .
C12B C11 C4 107.7(9) . .
C12A C11 C4 110.4(6) . .
C13B C11 C4 105.4(8) . .
C12A C11 C13A 107.8(7) . .
C4 C11 C13A 109.4(6) . .
C12B C11 C14B 113.0(10) . .
C13B C11 C14B 107.8(9) . .
C4 C11 C14B 110.8(8) . .
C12A C11 C14A 111.5(7) . .
C4 C11 C14A 113.0(6) . .
C13A C11 C14A 104.4(6) . .
C11 C12A H12A 109.5 . .
C11 C12A H12B 109.5 . .
H12A C12A H12B 109.5 . .
C11 C12A H12C 109.5 . .
H12A C12A H12C 109.5 . .
H12B C12A H12C 109.5 . .
C11 C13A H13A 109.5 . .
C11 C13A H13B 109.5 . .
H13A C13A H13B 109.5 . .
C11 C13A H13C 109.5 . .
H13A C13A H13C 109.5 . .
H13B C13A H13C 109.5 . .
C11 C14A H14A 109.5 . .
C11 C14A H14B 109.5 . .
H14A C14A H14B 109.5 . .
C11 C14A H14C 109.5 . .
H14A C14A H14C 109.5 . .
H14B C14A H14C 109.5 . .
C11 C12B H12D 109.5 . .
C11 C12B H12E 109.5 . .
H12D C12B H12E 109.5 . .
C11 C12B H12F 109.5 . .
H12D C12B H12F 109.5 . .
H12E C12B H12F 109.5 . .
C11 C13B H13D 109.5 . .
C11 C13B H13E 109.5 . .
H13D C13B H13E 109.5 . .
C11 C13B H13F 109.5 . .
H13D C13B H13F 109.5 . .
H13E C13B H13F 109.5 . .
C11 C14B H14D 109.5 . .
C11 C14B H14E 109.5 . .
H14D C14B H14E 109.5 . .
C11 C14B H14F 109.5 . .
H14D C14B H14F 109.5 . .
H14E C14B H14F 109.5 . .
C18 C15 C17 109.4(4) . .
C18 C15 C16 105.3(4) . .
C17 C15 C16 108.9(4) . .
C18 C15 C6 115.8(4) . .
C17 C15 C6 111.8(4) . .
C16 C15 C6 105.1(4) . .
C15 C16 H16A 109.5 . .
C15 C16 H16B 109.5 . .
H16A C16 H16B 109.5 . .
C15 C16 H16C 109.5 . .
H16A C16 H16C 109.5 . .
H16B C16 H16C 109.5 . .
C15 C17 H17A 109.5 . .
C15 C17 H17B 109.5 . .
H17A C17 H17B 109.5 . .
C15 C17 H17C 109.5 . .
H17A C17 H17C 109.5 . .
H17B C17 H17C 109.5 . .
C15 C18 H18A 109.5 . .
C15 C18 H18B 109.5 . .
H18A C18 H18B 109.5 . .
C15 C18 H18C 109.5 . .
H18A C18 H18C 109.5 . .
H18B C18 H18C 109.5 . .
C24 C19 C20 119.3(4) . .
C24 C19 P3B 127.5(11) . .
C20 C19 P3B 111.0(11) . .
C24 C19 P3A 118.7(3) . .
C20 C19 P3A 119.1(3) . .
C21 C20 C19 116.9(4) . .
C21 C20 C25 116.9(4) . .
C19 C20 C25 125.8(4) . .
C20 C21 C22 123.3(5) . .
C20 C21 H21 118.3 . .
C22 C21 H21 118.3 . .
C23 C22 C21 116.7(5) . .
C23 C22 C29 122.0(5) . .
C21 C22 C29 121.3(5) . .
C22 C23 C24 123.1(5) . .
C22 C23 H23 118.4 . .
C24 C23 H23 118.4 . .
C23 C24 C19 117.4(4) . .
C23 C24 C33 116.9(4) . .
C19 C24 C33 125.4(4) . .
C26 C25 C28 106.1(5) . .
C26 C25 C27 109.8(4) . .
C28 C25 C27 107.9(4) . .
C26 C25 C20 115.0(4) . .
C28 C25 C20 105.2(4) . .
C27 C25 C20 112.2(4) . .
C25 C26 H26A 109.5 . .
C25 C26 H26B 109.5 . .
H26A C26 H26B 109.5 . .
C25 C26 H26C 109.5 . .
H26A C26 H26C 109.5 . .
H26B C26 H26C 109.5 . .
C25 C27 H27A 109.5 . .
C25 C27 H27B 109.5 . .
H27A C27 H27B 109.5 . .
C25 C27 H27C 109.5 . .
H27A C27 H27C 109.5 . .
H27B C27 H27C 109.5 . .
C25 C28 H28A 109.5 . .
C25 C28 H28B 109.5 . .
H28A C28 H28B 109.5 . .
C25 C28 H28C 109.5 . .
H28A C28 H28C 109.5 . .
H28B C28 H28C 109.5 . .
C31B C29 C30B 111.5(13) . .
C31A C29 C22 112.4(6) . .
C31B C29 C22 109.2(13) . .
C30B C29 C22 115.2(13) . .
C31A C29 C32A 110.2(6) . .
C22 C29 C32A 112.0(5) . .
C31B C29 C32B 107.1(12) . .
C30B C29 C32B 109.1(13) . .
C22 C29 C32B 104.1(12) . .
C31A C29 C30A 109.4(7) . .
C22 C29 C30A 106.1(5) . .
C32A C29 C30A 106.5(7) . .
C29 C30A H30A 109.5 . .
C29 C30A H30B 109.5 . .
H30A C30A H30B 109.5 . .
C29 C30A H30C 109.5 . .
H30A C30A H30C 109.5 . .
H30B C30A H30C 109.5 . .
C29 C31A H31A 109.5 . .
C29 C31A H31B 109.5 . .
H31A C31A H31B 109.5 . .
C29 C31A H31C 109.5 . .
H31A C31A H31C 109.5 . .
H31B C31A H31C 109.5 . .
C29 C32A H32A 109.5 . .
C29 C32A H32B 109.5 . .
H32A C32A H32B 109.5 . .
C29 C32A H32C 109.5 . .
H32A C32A H32C 109.5 . .
H32B C32A H32C 109.5 . .
C29 C30B H30D 109.5 . .
C29 C30B H30E 109.5 . .
H30D C30B H30E 109.5 . .
C29 C30B H30F 109.5 . .
H30D C30B H30F 109.5 . .
H30E C30B H30F 109.5 . .
C29 C31B H31D 109.5 . .
C29 C31B H31E 109.5 . .
H31D C31B H31E 109.5 . .
C29 C31B H31F 109.5 . .
H31D C31B H31F 109.5 . .
H31E C31B H31F 109.5 . .
C29 C32B H32D 109.5 . .
C29 C32B H32E 109.5 . .
H32D C32B H32E 109.5 . .
C29 C32B H32F 109.5 . .
H32D C32B H32F 109.5 . .
H32E C32B H32F 109.5 . .
C35 C33 C36 110.1(4) . .
C35 C33 C24 112.7(4) . .
C36 C33 C24 113.3(4) . .
C35 C33 C34 108.2(4) . .
C36 C33 C34 105.0(4) . .
C24 C33 C34 107.1(4) . .
C33 C34 H34A 109.5 . .
C33 C34 H34B 109.5 . .
H34A C34 H34B 109.5 . .
C33 C34 H34C 109.5 . .
H34A C34 H34C 109.5 . .
H34B C34 H34C 109.5 . .
C33 C35 H35A 109.5 . .
C33 C35 H35B 109.5 . .
H35A C35 H35B 109.5 . .
C33 C35 H35C 109.5 . .
H35A C35 H35C 109.5 . .
H35B C35 H35C 109.5 . .
C33 C36 H36A 109.5 . .
C33 C36 H36B 109.5 . .
H36A C36 H36B 109.5 . .
C33 C36 H36C 109.5 . .
H36A C36 H36C 109.5 . .
H36B C36 H36C 109.5 . .
O4A Al1 O1A 109.0(10) . .
O4A Al1 O3A 106.9(14) . .
O1A Al1 O3A 115.8(7) . .
O4A Al1 O2A 115.0(16) . .
O1A Al1 O2A 103.1(9) . .
O3A Al1 O2A 107.4(11) . .
O2B Al1 O4B 115.6(15) . .
O2B Al1 O3B 104.7(13) . .
O4B Al1 O3B 113.0(14) . .
O2B Al1 O1B 111.4(13) . .
O4B Al1 O1B 108.7(12) . .
O3B Al1 O1B 102.8(12) . .
C37A O1A Al1 132.2(9) . .
O1A C37A C38A 111.8(7) . .
O1A C37A C39A 107.8(6) . .
C38A C37A C39A 113.2(7) . .
O1A C37A H37A 108.0 . .
C38A C37A H37A 108.0 . .
C39A C37A H37A 108.0 . .
F1A C38A F3A 106.6(8) . .
F1A C38A F2A 105.9(9) . .
F3A C38A F2A 104.4(8) . .
F1A C38A C37A 112.4(8) . .
F3A C38A C37A 115.0(9) . .
F2A C38A C37A 111.8(8) . .
F5A C39A F4A 106.3(7) . .
F5A C39A F6A 107.0(7) . .
F4A C39A F6A 106.8(7) . .
F5A C39A C37A 112.7(7) . .
F4A C39A C37A 112.6(7) . .
F6A C39A C37A 111.0(7) . .
C37B O1B Al1 122(2) . .
O1B C37B C38B 112.7(13) . .
O1B C37B C39B 110.2(13) . .
C38B C37B C39B 111.8(10) . .
O1B C37B H37B 107.3 . .
C38B C37B H37B 107.3 . .
C39B C37B H37B 107.3 . .
F1B C38B F3B 107.2(13) . .
F1B C38B F2B 108.3(15) . .
F3B C38B F2B 103.0(13) . .
F1B C38B C37B 112.5(13) . .
F3B C38B C37B 115.9(13) . .
F2B C38B C37B 109.4(13) . .
F5B C39B F4B 104.8(12) . .
F5B C39B F6B 106.7(13) . .
F4B C39B F6B 108.5(13) . .
F5B C39B C37B 114.0(12) . .
F4B C39B C37B 110.7(12) . .
F6B C39B C37B 111.8(11) . .
C40A O2A Al1 139(3) . .
O2A C40A C41A 110.8(9) . .
O2A C40A C42A 108.2(10) . .
C41A C40A C42A 112.3(9) . .
O2A C40A H40A 108.5 . .
C41A C40A H40A 108.5 . .
C42A C40A H40A 108.5 . .
F8A C41A F7A 105.7(10) . .
F8A C41A F9A 106.9(10) . .
F7A C41A F9A 109.2(11) . .
F8A C41A C40A 112.2(10) . .
F7A C41A C40A 109.9(9) . .
F9A C41A C40A 112.5(10) . .
F12A C42A F11A 107.2(12) . .
F12A C42A F10A 109.5(12) . .
F11A C42A F10A 106.1(12) . .
F12A C42A C40A 110.9(11) . .
F11A C42A C40A 112.8(11) . .
F10A C42A C40A 110.2(11) . .
C40B O2B Al1 133(2) . .
O2B C40B C41B 112.1(10) . .
O2B C40B C42B 108.9(9) . .
C41B C40B C42B 113.6(9) . .
O2B C40B H40B 107.3 . .
C41B C40B H40B 107.3 . .
C42B C40B H40B 107.3 . .
F8B C41B F7B 105.9(10) . .
F8B C41B F9B 109.9(11) . .
F7B C41B F9B 106.3(11) . .
F8B C41B C40B 111.5(10) . .
F7B C41B C40B 110.4(9) . .
F9B C41B C40B 112.5(10) . .
F12B C42B F10B 109.8(12) . .
F12B C42B F11B 104.5(12) . .
F10B C42B F11B 109.3(12) . .
F12B C42B C40B 109.8(10) . .
F10B C42B C40B 111.7(12) . .
F11B C42B C40B 111.6(10) . .
C43A O3A Al1 128.2(18) . .
O3A C43A C44A 110.4(8) . .
O3A C43A C45A 109.1(8) . .
C44A C43A C45A 112.8(8) . .
O3A C43A H43A 108.2 . .
C44A C43A H43A 108.2 . .
C45A C43A H43A 108.2 . .
F14A C44A F15A 106.3(8) . .
F14A C44A F13A 106.8(8) . .
F15A C44A F13A 106.7(8) . .
F14A C44A C43A 113.4(8) . .
F15A C44A C43A 113.1(8) . .
F13A C44A C43A 110.1(8) . .
F17A C45A F16A 108.0(9) . .
F17A C45A F18A 107.0(8) . .
F16A C45A F18A 107.1(8) . .
F17A C45A C43A 112.0(8) . .
F16A C45A C43A 112.8(8) . .
F18A C45A C43A 109.6(8) . .
C43B O3B Al1 127(2) . .
O3B C43B C44B 109.9(10) . .
O3B C43B C45B 109.3(10) . .
C44B C43B C45B 113.0(9) . .
O3B C43B H43B 108.2 . .
C44B C43B H43B 108.2 . .
C45B C43B H43B 108.2 . .
F14B C44B F15B 107.1(10) . .
F14B C44B F13B 106.7(9) . .
F15B C44B F13B 106.2(10) . .
F14B C44B C43B 113.2(9) . .
F15B C44B C43B 113.1(10) . .
F13B C44B C43B 110.1(9) . .
F17B C45B F16B 107.0(10) . .
F17B C45B F18B 106.8(10) . .
F16B C45B F18B 107.6(10) . .
F17B C45B C43B 112.1(10) . .
F16B C45B C43B 113.3(9) . .
F18B C45B C43B 109.8(9) . .
C46A O4A Al1 138(2) . .
O4A C46A C48A 111.6(12) . .
O4A C46A C47A 109.6(11) . .
C48A C46A C47A 113.5(11) . .
O4A C46A H46A 107.3 . .
C48A C46A H46A 107.3 . .
C47A C46A H46A 107.3 . .
F20A C47A F19A 106.0(14) . .
F20A C47A F21A 106.2(12) . .
F19A C47A F21A 107.3(13) . .
F20A C47A C46A 113.9(13) . .
F19A C47A C46A 111.3(12) . .
F21A C47A C46A 111.6(13) . .
F23A C48A F22A 108.5(16) . .
F23A C48A C46A 122.8(15) . .
F22A C48A C46A 116.0(13) . .
F23A C48A F24A 101.0(14) . .
F22A C48A F24A 107.6(15) . .
C46A C48A F24A 98.0(13) . .
C46B O4B Al1 128(2) . .
O4B C46B C48B 111.4(11) . .
O4B C46B C47B 110.3(10) . .
C48B C46B C47B 113.1(10) . .
O4B C46B H46B 107.3 . .
C48B C46B H46B 107.3 . .
C47B C46B H46B 107.3 . .
F20B C47B F19B 107.7(13) . .
F20B C47B F21B 106.0(11) . .
F19B C47B F21B 105.3(12) . .
F20B C47B C46B 114.2(12) . .
F19B C47B C46B 112.4(11) . .
F21B C47B C46B 110.7(13) . .
F23B C48B F22B 109.8(15) . .
F23B C48B C46B 124.2(14) . .
F22B C48B C46B 114.3(12) . .
F23B C48B F24B 102.0(13) . .
F22B C48B F24B 106.1(14) . .
C46B C48B F24B 97.0(13) . .
Cl3A C49A Cl4A 111.6(7) . .
Cl3A C49A H49A 109.3 . .
Cl4A C49A H49A 109.3 . .
Cl3A C49A H49B 109.3 . .
Cl4A C49A H49B 109.3 . .
H49A C49A H49B 108.0 . .
Cl3B C49B Cl4B 109.9(9) . .
Cl3B C49B H49C 109.7 . .
Cl4B C49B H49C 109.7 . .
Cl3B C49B H49D 109.7 . .
Cl4B C49B H49D 109.7 . .
H49C C49B H49D 108.2 . .
Cl3C C49C Cl4C 110.9(13) . .
Cl3C C49C H49E 109.5 . .
Cl4C C49C H49E 109.5 . .
Cl3C C49C H49F 109.5 . .
Cl4C C49C H49F 109.5 . .
H49E C49C H49F 108.1 . .
Cl5A C50A Cl6A 116.5(7) . .
Cl5A C50A H50A 108.2 . .
Cl6A C50A H50A 108.2 . .
Cl5A C50A H50B 108.2 . .
Cl6A C50A H50B 108.2 . .
H50A C50A H50B 107.3 . .
Cl5B C50B Cl6B 116.0(12) . .
Cl5B C50B H50C 108.3 . .
Cl6B C50B H50C 108.3 . .
Cl5B C50B H50D 108.3 . .
Cl6B C50B H50D 108.3 . .
H50C C50B H50D 107.4 . .
Cl7A C51A Cl8A 118.8(13) . .
Cl7A C51A H51A 107.6 . .
Cl8A C51A H51A 107.6 . .
Cl7A C51A H51B 107.6 . .
Cl8A C51A H51B 107.6 . .
H51A C51A H51B 107.0 . .
Cl7B C51B Cl8B 108.9(14) . .
Cl7B C51B H51C 109.9 . .
Cl8B C51B H51C 109.9 . .
Cl7B C51B H51D 109.9 . .
Cl8B C51B H51D 109.9 . .
H51C C51B H51D 108.3 . .
Cl7C C51C Cl8C 117.8(15) . .
Cl7C C51C H51E 107.9 . .
Cl8C C51C H51E 107.9 . .
Cl7C C51C H51F 107.9 . .
Cl8C C51C H51F 107.9 . .
H51E C51C H51F 107.2 . .
Cl8D C51D Cl7D 116.5(19) . .
Cl8D C51D H51G 108.2 . .
Cl7D C51D H51G 108.2 . .
Cl8D C51D H51H 108.2 . .
Cl7D C51D H51H 108.2 . .
H51G C51D H51H 107.3 . .
C51D Cl8D Cl8D 134(4) . 3_667

loop_
_geom_bond_atom_site_label_1
_geom_bond_atom_site_label_2
_geom_bond_distance
_geom_bond_site_symmetry_2
P1A C1 1.826(5) .
P1A P2A 2.2354(17) .
P1A P4A 2.2419(16) .
P1A Ag1 2.3943(15) .
P2A Cl1A 2.059(2) .
P2A P3A 2.2318(17) .
P3A C19 1.830(5) .
P3A P4A 2.2524(17) .
P3A Ag1 2.3905(18) 3_666
P4A Cl2A 2.0694(19) .
P1B C1 1.89(3) .
P1B P2B 2.236(10) .
P1B P4B 2.242(10) .
P1B Ag1 2.46(3) .
P2B Cl1B 2.058(10) .
P2B P3B 2.231(10) .
P3B C19 1.76(4) .
P3B P4B 2.256(10) .
P3B Ag1 2.39(4) 3_666
P4B Cl2B 2.064(10) .
Ag1 P3A 2.3905(18) 3_666
Ag1 P3B 2.39(4) 3_666
Ag1 Ag1 3.0511(7) 3_666
C1 C6 1.418(6) .
C1 C2 1.419(6) .
C2 C3 1.378(7) .
C2 C7 1.540(6) .
C3 C4 1.391(7) .
C3 H3 0.9500 .
C4 C5 1.381(7) .
C4 C11 1.525(7) .
C5 C6 1.388(7) .
C5 H5 0.9500 .
C6 C15 1.545(6) .
C7 C9 1.531(7) .
C7 C8 1.535(7) .
C7 C10 1.537(7) .
C8 H8A 0.9800 .
C8 H8B 0.9800 .
C8 H8C 0.9800 .
C9 H9A 0.9800 .
C9 H9B 0.9800 .
C9 H9C 0.9800 .
C10 H10A 0.9800 .
C10 H10B 0.9800 .
C10 H10C 0.9800 .
C11 C12B 1.462(12) .
C11 C12A 1.475(11) .
C11 C13B 1.524(11) .
C11 C13A 1.544(10) .
C11 C14B 1.548(12) .
C11 C14A 1.554(10) .
C12A H12A 0.9800 .
C12A H12B 0.9800 .
C12A H12C 0.9800 .
C13A H13A 0.9800 .
C13A H13B 0.9800 .
C13A H13C 0.9800 .
C14A H14A 0.9800 .
C14A H14B 0.9800 .
C14A H14C 0.9800 .
C12B H12D 0.9800 .
C12B H12E 0.9800 .
C12B H12F 0.9800 .
C13B H13D 0.9800 .
C13B H13E 0.9800 .
C13B H13F 0.9800 .
C14B H14D 0.9800 .
C14B H14E 0.9800 .
C14B H14F 0.9800 .
C15 C18 1.527(7) .
C15 C17 1.539(7) .
C15 C16 1.542(7) .
C16 H16A 0.9800 .
C16 H16B 0.9800 .
C16 H16C 0.9800 .
C17 H17A 0.9800 .
C17 H17B 0.9800 .
C17 H17C 0.9800 .
C18 H18A 0.9800 .
C18 H18B 0.9800 .
C18 H18C 0.9800 .
C19 C24 1.415(6) .
C19 C20 1.425(6) .
C20 C21 1.390(7) .
C20 C25 1.554(7) .
C21 C22 1.390(7) .
C21 H21 0.9500 .
C22 C23 1.381(7) .
C22 C29 1.535(7) .
C23 C24 1.393(7) .
C23 H23 0.9500 .
C24 C33 1.540(6) .
C25 C26 1.531(7) .
C25 C28 1.533(7) .
C25 C27 1.533(7) .
C26 H26A 0.9800 .
C26 H26B 0.9800 .
C26 H26C 0.9800 .
C27 H27A 0.9800 .
C27 H27B 0.9800 .
C27 H27C 0.9800 .
C28 H28A 0.9800 .
C28 H28B 0.9800 .
C28 H28C 0.9800 .
C29 C31A 1.489(9) .
C29 C31B 1.500(12) .
C29 C30B 1.529(13) .
C29 C32A 1.539(9) .
C29 C32B 1.548(13) .
C29 C30A 1.554(10) .
C30A H30A 0.9800 .
C30A H30B 0.9800 .
C30A H30C 0.9800 .
C31A H31A 0.9800 .
C31A H31B 0.9800 .
C31A H31C 0.9800 .
C32A H32A 0.9800 .
C32A H32B 0.9800 .
C32A H32C 0.9800 .
C30B H30D 0.9800 .
C30B H30E 0.9800 .
C30B H30F 0.9800 .
C31B H31D 0.9800 .
C31B H31E 0.9800 .
C31B H31F 0.9800 .
C32B H32D 0.9800 .
C32B H32E 0.9800 .
C32B H32F 0.9800 .
C33 C35 1.524(7) .
C33 C36 1.526(7) .
C33 C34 1.550(6) .
C34 H34A 0.9800 .
C34 H34B 0.9800 .
C34 H34C 0.9800 .
C35 H35A 0.9800 .
C35 H35B 0.9800 .
C35 H35C 0.9800 .
C36 H36A 0.9800 .
C36 H36B 0.9800 .
C36 H36C 0.9800 .
Al1 O4A 1.67(2) .
Al1 O1A 1.704(10) .
Al1 O3A 1.71(2) .
Al1 O2B 1.72(2) .
Al1 O2A 1.72(2) .
Al1 O4B 1.746(19) .
Al1 O3B 1.75(3) .
Al1 O1B 1.80(3) .
O1A C37A 1.372(8) .
C37A C38A 1.474(11) .
C37A C39A 1.525(9) .
C37A H37A 1.0000 .
C38A F1A 1.307(10) .
C38A F3A 1.322(11) .
C38A F2A 1.356(13) .
C39A F5A 1.303(9) .
C39A F4A 1.321(9) .
C39A F6A 1.339(8) .
O1B C37B 1.365(11) .
C37B C38B 1.476(13) .
C37B C39B 1.522(11) .
C37B H37B 1.0000 .
C38B F1B 1.299(12) .
C38B F3B 1.319(13) .
C38B F2B 1.357(16) .
C39B F5B 1.301(11) .
C39B F4B 1.324(11) .
C39B F6B 1.333(11) .
O2A C40A 1.359(9) .
C40A C41A 1.514(11) .
C40A C42A 1.530(12) .
C40A H40A 1.0000 .
C41A F8A 1.326(11) .
C41A F7A 1.334(11) .
C41A F9A 1.336(10) .
C42A F12A 1.314(14) .
C42A F11A 1.321(11) .
C42A F10A 1.322(16) .
O2B C40B 1.354(9) .
C40B C41B 1.507(12) .
C40B C42B 1.528(12) .
C40B H40B 1.0000 .
C41B F8B 1.322(11) .
C41B F7B 1.338(11) .
C41B F9B 1.339(10) .
C42B F12B 1.310(14) .
C42B F10B 1.321(15) .
C42B F11B 1.323(11) .
O3A C43A 1.375(8) .
C43A C44A 1.498(9) .
C43A C45A 1.524(9) .
C43A H43A 1.0000 .
C44A F14A 1.342(9) .
C44A F15A 1.342(8) .
C44A F13A 1.349(8) .
C45A F17A 1.331(8) .
C45A F16A 1.332(9) .
C45A F18A 1.335(9) .
O3B C43B 1.376(9) .
C43B C44B 1.499(10) .
C43B C45B 1.522(9) .
C43B H43B 1.0000 .
C44B F14B 1.341(9) .
C44B F15B 1.342(9) .
C44B F13B 1.350(9) .
C45B F17B 1.332(9) .
C45B F16B 1.333(9) .
C45B F18B 1.335(9) .
O4A C46A 1.373(10) .
C46A C48A 1.476(13) .
C46A C47A 1.503(14) .
C46A H46A 1.0000 .
C47A F20A 1.337(14) .
C47A F19A 1.350(14) .
C47A F21A 1.355(17) .
C48A F23A 1.24(2) .
C48A F22A 1.310(12) .
C48A F24A 1.53(3) .
O4B C46B 1.372(10) .
C46B C48B 1.480(13) .
C46B C47B 1.503(14) .
C46B H46B 1.0000 .
C47B F20B 1.338(13) .
C47B F19B 1.349(14) .
C47B F21B 1.352(16) .
C48B F23B 1.25(2) .
C48B F22B 1.313(12) .
C48B F24B 1.53(3) .
C49A Cl3A 1.729(11) .
C49A Cl4A 1.773(13) .
C49A H49A 0.9900 .
C49A H49B 0.9900 .
C49B Cl3B 1.726(12) .
C49B Cl4B 1.768(14) .
C49B H49C 0.9900 .
C49B H49D 0.9900 .
C49C Cl3C 1.728(14) .
C49C Cl4C 1.771(15) .
C49C H49E 0.9900 .
C49C H49F 0.9900 .
C50A Cl5A 1.698(10) .
C50A Cl6A 1.721(12) .
C50A H50A 0.9900 .
C50A H50B 0.9900 .
C50B Cl5B 1.695(12) .
C50B Cl6B 1.718(15) .
C50B H50C 0.9900 .
C50B H50D 0.9900 .
C51A Cl7A 1.675(15) .
C51A Cl8A 1.684(16) .
C51A H51A 0.9900 .
C51A H51B 0.9900 .
C51B Cl7B 1.679(18) .
C51B Cl8B 1.681(18) .
C51B H51C 0.9900 .
C51B H51D 0.9900 .
C51C Cl7C 1.690(18) .
C51C Cl8C 1.690(18) .
C51C H51E 0.9900 .
C51C H51F 0.9900 .
C51D Cl8D 1.72(2) .
C51D Cl7D 1.72(2) .
C51D H51G 0.9900 .
C51D H51H 0.9900 .
Cl8D Cl8D 1.83(5) 3_667

loop_
_geom_torsion_atom_site_label_1
_geom_torsion_atom_site_label_2
_geom_torsion_atom_site_label_3
_geom_torsion_atom_site_label_4
_geom_torsion
_geom_torsion_site_symmetry_1
_geom_torsion_site_symmetry_4
P2A P1A C1 C6 -40.0(4) . .
P4A P1A C1 C6 -128.0(3) . .
Ag1 P1A C1 C6 89.6(4) . .
P2A P1A C1 C2 121.4(3) . .
P4A P1A C1 C2 33.4(4) . .
Ag1 P1A C1 C2 -108.9(3) . .
P2A P1A C1 P1B -31(3) . .
P4A P1A C1 P1B -119(3) . .
Ag1 P1A C1 P1B 99(3) . .
P2B P1B C1 C6 -125.7(10) . .
P4B P1B C1 C6 -36.4(12) . .
Ag1 P1B C1 C6 110.7(14) . .
P2B P1B C1 C2 30.8(15) . .
P4B P1B C1 C2 120.1(12) . .
Ag1 P1B C1 C2 -92.8(13) . .
P2B P1B C1 P1A 63(3) . .
P4B P1B C1 P1A 152(4) . .
Ag1 P1B C1 P1A -61(3) . .
C6 C1 C2 C3 19.7(6) . .
P1A C1 C2 C3 -141.6(4) . .
P1B C1 C2 C3 -134.4(11) . .
C6 C1 C2 C7 -151.8(4) . .
P1A C1 C2 C7 46.9(6) . .
P1B C1 C2 C7 54.2(12) . .
C1 C2 C3 C4 -5.6(7) . .
C7 C2 C3 C4 166.5(5) . .
C2 C3 C4 C5 -9.3(8) . .
C2 C3 C4 C11 173.6(5) . .
C3 C4 C5 C6 10.9(7) . .
C11 C4 C5 C6 -172.1(5) . .
C4 C5 C6 C1 2.6(7) . .
C4 C5 C6 C15 -170.5(5) . .
C2 C1 C6 C5 -18.2(6) . .
P1A C1 C6 C5 143.2(4) . .
P1B C1 C6 C5 141.1(8) . .
C2 C1 C6 C15 154.1(4) . .
P1A C1 C6 C15 -44.6(6) . .
P1B C1 C6 C15 -46.6(9) . .
C3 C2 C7 C9 -164.9(4) . .
C1 C2 C7 C9 6.5(6) . .
C3 C2 C7 C8 68.3(6) . .
C1 C2 C7 C8 -120.2(5) . .
C3 C2 C7 C10 -50.0(6) . .
C1 C2 C7 C10 121.5(5) . .
C5 C4 C11 C12B -59.5(10) . .
C3 C4 C11 C12B 117.4(10) . .
C5 C4 C11 C12A 125.2(7) . .
C3 C4 C11 C12A -57.9(8) . .
C5 C4 C11 C13B 60.1(10) . .
C3 C4 C11 C13B -122.9(9) . .
C5 C4 C11 C13A -116.3(7) . .
C3 C4 C11 C13A 60.6(8) . .
C5 C4 C11 C14B 176.5(9) . .
C3 C4 C11 C14B -6.6(11) . .
C5 C4 C11 C14A -0.4(8) . .
C3 C4 C11 C14A 176.5(7) . .
C5 C6 C15 C18 176.6(4) . .
C1 C6 C15 C18 4.3(7) . .
C5 C6 C15 C17 -57.1(5) . .
C1 C6 C15 C17 130.6(5) . .
C5 C6 C15 C16 60.9(5) . .
C1 C6 C15 C16 -111.4(5) . .
P2B P3B C19 C24 -43.8(15) . .
P4B P3B C19 C24 -130.9(11) . .
Ag1 P3B C19 C24 86.4(19) 3_666 .
P2B P3B C19 C20 119.3(11) . .
P4B P3B C19 C20 32.2(12) . .
Ag1 P3B C19 C20 -110.5(19) 3_666 .
P2B P3B C19 P3A -37(5) . .
P4B P3B C19 P3A -124(6) . .
Ag1 P3B C19 P3A 94(6) 3_666 .
P2A P3A C19 C24 -125.4(3) . .
P4A P3A C19 C24 -36.7(4) . .
Ag1 P3A C19 C24 102.9(4) 3_666 .
P2A P3A C19 C20 35.2(4) . .
P4A P3A C19 C20 124.0(3) . .
Ag1 P3A C19 C20 -96.5(4) 3_666 .
P2A P3A C19 P3B 61(5) . .
P4A P3A C19 P3B 150(6) . .
Ag1 P3A C19 P3B -71(5) 3_666 .
C24 C19 C20 C21 17.6(6) . .
P3B C19 C20 C21 -147.1(9) . .
P3A C19 C20 C21 -142.9(4) . .
C24 C19 C20 C25 -155.0(4) . .
P3B C19 C20 C25 40.3(10) . .
P3A C19 C20 C25 44.4(6) . .
C19 C20 C21 C22 -3.2(7) . .
C25 C20 C21 C22 170.1(5) . .
C20 C21 C22 C23 -9.9(8) . .
C20 C21 C22 C29 168.9(5) . .
C21 C22 C23 C24 9.0(7) . .
C29 C22 C23 C24 -169.7(5) . .
C22 C23 C24 C19 4.8(7) . .
C22 C23 C24 C33 -168.5(4) . .
C20 C19 C24 C23 -18.4(6) . .
P3B C19 C24 C23 143.5(11) . .
P3A C19 C24 C23 142.2(4) . .
C20 C19 C24 C33 154.3(4) . .
P3B C19 C24 C33 -43.8(12) . .
P3A C19 C24 C33 -45.1(6) . .
C21 C20 C25 C26 -172.3(5) . .
C19 C20 C25 C26 0.4(7) . .
C21 C20 C25 C28 -55.9(6) . .
C19 C20 C25 C28 116.7(5) . .
C21 C20 C25 C27 61.2(6) . .
C19 C20 C25 C27 -126.2(5) . .
C23 C22 C29 C31A -137.1(7) . .
C21 C22 C29 C31A 44.2(8) . .
C23 C22 C29 C31B -167.8(14) . .
C21 C22 C29 C31B 13.5(15) . .
C23 C22 C29 C30B 65.8(17) . .
C21 C22 C29 C30B -112.9(17) . .
C23 C22 C29 C32A -12.5(9) . .
C21 C22 C29 C32A 168.8(7) . .
C23 C22 C29 C32B -53.7(15) . .
C21 C22 C29 C32B 127.7(14) . .
C23 C22 C29 C30A 103.3(7) . .
C21 C22 C29 C30A -75.4(8) . .
C23 C24 C33 C35 -68.6(5) . .
C19 C24 C33 C35 118.7(5) . .
C23 C24 C33 C36 165.5(4) . .
C19 C24 C33 C36 -7.2(6) . .
C23 C24 C33 C34 50.3(5) . .
C19 C24 C33 C34 -122.5(5) . .
O4A Al1 O1A C37A -33.3(15) . .
O3A Al1 O1A C37A 87.1(14) . .
O2B Al1 O1A C37A -158.3(14) . .
O2A Al1 O1A C37A -155.9(14) . .
O4B Al1 O1A C37A -34.2(13) . .
O3B Al1 O1A C37A 88.3(15) . .
O1B Al1 O1A C37A 78(10) . .
Al1 O1A C37A C38A -92.7(11) . .
Al1 O1A C37A C39A 142.3(8) . .
O1A C37A C38A F1A 61.0(12) . .
C39A C37A C38A F1A -177.0(8) . .
O1A C37A C38A F3A -176.7(9) . .
C39A C37A C38A F3A -54.8(13) . .
O1A C37A C38A F2A -57.9(10) . .
C39A C37A C38A F2A 64.1(10) . .
O1A C37A C39A F5A 62.6(10) . .
C38A C37A C39A F5A -61.6(10) . .
O1A C37A C39A F4A -177.1(8) . .
C38A C37A C39A F4A 58.7(11) . .
O1A C37A C39A F6A -57.4(10) . .
C38A C37A C39A F6A 178.4(9) . .
O4A Al1 O1B C37B -8(2) . .
O1A Al1 O1B C37B -79(11) . .
O3A Al1 O1B C37B 109.7(19) . .
O2B Al1 O1B C37B -137.5(18) . .
O2A Al1 O1B C37B -134.6(18) . .
O4B Al1 O1B C37B -9(2) . .
O3B Al1 O1B C37B 111(2) . .
Al1 O1B C37B C38B -101(2) . .
Al1 O1B C37B C39B 133.0(16) . .
O1B C37B C38B F1B 56(2) . .
C39B C37B C38B F1B -179.4(16) . .
O1B C37B C38B F3B 180(2) . .
C39B C37B C38B F3B -56(2) . .
O1B C37B C38B F2B -65(2) . .
C39B C37B C38B F2B 60.2(18) . .
O1B C37B C39B F5B 73(2) . .
C38B C37B C39B F5B -52.8(18) . .
O1B C37B C39B F4B -168.8(19) . .
C38B C37B C39B F4B 65.1(18) . .
O1B C37B C39B F6B -48(2) . .
C38B C37B C39B F6B -173.9(16) . .
O4A Al1 O2A C40A -12(3) . .
O1A Al1 O2A C40A 106(2) . .
O3A Al1 O2A C40A -131.2(19) . .
O2B Al1 O2A C40A -101(30) . .
O4B Al1 O2A C40A -9(2) . .
O3B Al1 O2A C40A -137.2(19) . .
O1B Al1 O2A C40A 112(2) . .
Al1 O2A C40A C41A -90(2) . .
Al1 O2A C40A C42A 146.7(19) . .
O2A C40A C41A F8A -51.4(18) . .
C42A C40A C41A F8A 69.8(14) . .
O2A C40A C41A F7A 66.0(18) . .
C42A C40A C41A F7A -172.9(12) . .
O2A C40A C41A F9A -172.1(18) . .
C42A C40A C41A F9A -50.9(16) . .
O2A C40A C42A F12A -53.6(18) . .
C41A C40A C42A F12A -176.2(13) . .
O2A C40A C42A F11A -173.8(18) . .
C41A C40A C42A F11A 63.5(18) . .
O2A C40A C42A F10A 67.9(18) . .
C41A C40A C42A F10A -54.8(15) . .
O4A Al1 O2B C40B -22(3) . .
O1A Al1 O2B C40B 99(2) . .
O3A Al1 O2B C40B -138.1(19) . .
O2A Al1 O2B C40B 71(28) . .
O4B Al1 O2B C40B -19(3) . .
O3B Al1 O2B C40B -144(2) . .
O1B Al1 O2B C40B 106(3) . .
Al1 O2B C40B C41B -96(2) . .
Al1 O2B C40B C42B 137.8(18) . .
O2B C40B C41B F8B -66.0(18) . .
C42B C40B C41B F8B 58.0(15) . .
O2B C40B C41B F7B 51.4(18) . .
C42B C40B C41B F7B 175.4(13) . .
O2B C40B C41B F9B 170.1(17) . .
C42B C40B C41B F9B -66.0(16) . .
O2B C40B C42B F12B -66(2) . .
C41B C40B C42B F12B 168.4(13) . .
O2B C40B C42B F10B 56(2) . .
C41B C40B C42B F10B -69.6(15) . .
O2B C40B C42B F11B 178.7(18) . .
C41B C40B C42B F11B 53.0(17) . .
O4A Al1 O3A C43A -140.8(14) . .
O1A Al1 O3A C43A 97.6(13) . .
O2B Al1 O3A C43A -19.4(18) . .
O2A Al1 O3A C43A -16.9(19) . .
O4B Al1 O3A C43A -142.9(13) . .
O3B Al1 O3A C43A 87(20) . .
O1B Al1 O3A C43A 98.8(16) . .
Al1 O3A C43A C44A -115.4(14) . .
Al1 O3A C43A C45A 120.2(14) . .
O3A C43A C44A F14A 171.3(14) . .
C45A C43A C44A F14A -66.4(14) . .
O3A C43A C44A F15A -67.5(16) . .
C45A C43A C44A F15A 54.8(15) . .
O3A C43A C44A F13A 51.7(15) . .
C45A C43A C44A F13A 174.0(13) . .
O3A C43A C45A F17A 52.1(15) . .
C44A C43A C45A F17A -70.9(14) . .
O3A C43A C45A F16A 174.2(14) . .
C44A C43A C45A F16A 51.2(14) . .
O3A C43A C45A F18A -66.5(15) . .
C44A C43A C45A F18A 170.4(13) . .
O4A Al1 O3B C43B -131.7(17) . .
O1A Al1 O3B C43B 107.8(15) . .
O3A Al1 O3B C43B -82(19) . .
O2B Al1 O3B C43B -7(2) . .
O2A Al1 O3B C43B -4(2) . .
O4B Al1 O3B C43B -134.0(16) . .
O1B Al1 O3B C43B 109.1(17) . .
Al1 O3B C43B C44B -130.6(17) . .
Al1 O3B C43B C45B 104.9(19) . .
O3B C43B C44B F14B -172.3(18) . .
C45B C43B C44B F14B -50.0(17) . .
O3B C43B C44B F15B -50(2) . .
C45B C43B C44B F15B 72.1(18) . .
O3B C43B C44B F13B 68.4(18) . .
C45B C43B C44B F13B -169.3(16) . .
O3B C43B C45B F17B 68.3(19) . .
C44B C43B C45B F17B -54.3(18) . .
O3B C43B C45B F16B -170.5(18) . .
C44B C43B C45B F16B 66.9(17) . .
O3B C43B C45B F18B -50.1(18) . .
C44B C43B C45B F18B -172.8(16) . .
O1A Al1 O4A C46A 133.9(19) . .
O3A Al1 O4A C46A 8(2) . .
O2B Al1 O4A C46A -106(2) . .
O2A Al1 O4A C46A -111(2) . .
O4B Al1 O4A C46A 149(35) . .
O3B Al1 O4A C46A 13(3) . .
O1B Al1 O4A C46A 127(2) . .
Al1 O4A C46A C48A 101(2) . .
Al1 O4A C46A C47A -132(2) . .
O4A C46A C47A F20A 175.8(19) . .
C48A C46A C47A F20A -59(2) . .
O4A C46A C47A F19A 56(2) . .
C48A C46A C47A F19A -178.5(16) . .
O4A C46A C47A F21A -63.9(19) . .
C48A C46A C47A F21A 61.6(18) . .
O4A C46A C48A F23A -28(3) . .
C47A C46A C48A F23A -152(2) . .
O4A C46A C48A F22A -165(2) . .
C47A C46A C48A F22A 70(2) . .
O4A C46A C48A F24A 80.7(19) . .
C47A C46A C48A F24A -43.8(18) . .
O4A Al1 O4B C46B -24(33) . .
O1A Al1 O4B C46B 140.9(13) . .
O3A Al1 O4B C46B 15.5(18) . .
O2B Al1 O4B C46B -100.2(18) . .
O2A Al1 O4B C46B -105.7(17) . .
O3B Al1 O4B C46B 20.4(19) . .
O1B Al1 O4B C46B 133.8(15) . .
Al1 O4B C46B C48B 112.6(18) . .
Al1 O4B C46B C47B -120.9(16) . .
O4B C46B C47B F20B 176.9(17) . .
C48B C46B C47B F20B -57.6(19) . .
O4B C46B C47B F19B 54(2) . .
C48B C46B C47B F19B 179.3(15) . .
O4B C46B C47B F21B -63.6(18) . .
C48B C46B C47B F21B 61.9(17) . .
O4B C46B C48B F23B 34(2) . .
C47B C46B C48B F23B -91(2) . .
O4B C46B C48B F22B 173.0(19) . .
C47B C46B C48B F22B 48(2) . .
O4B C46B C48B F24B -75.9(16) . .
C47B C46B C48B F24B 159.3(15) . .
Cl7D C51D Cl8D Cl8D -121(4) . 3_667
